data_1558192
loop_
_publ_author_name
'Perlepe, Panagiota S.'
'Pantelis, Konstantinos N.'
'Cunha-Silva, Lu\'is'
'Bekiari, Vlasoula'
'Escuer, Albert'
'Stamatatos, Theocharis C.'

_publ_section_title
;
 Rare Nuclearities in Ni(II) Cluster Chemistry: An Unprecedented {Ni12}
 Nanosized Cage from the Use of N-Naphthalidene-2-Amino-5-Chlorobenzoic
 Acid
;
_journal_issue 5
_journal_name_full Inorganics
_journal_page_first 32
_journal_paper_doi 10.3390/inorganics8050032
_journal_volume 8
_journal_year 2020
_chemical_formula_moiety 'C133 H101 Cl5 I2 N9 Ni12 O35, I'
_chemical_formula_sum 'C133 H101 Cl5 I3 N9 Ni12 O35'
_chemical_formula_weight 3647.69
_space_group_crystal_system triclinic
_space_group_IT_number 2
_space_group_name_Hall '-P 1'
_space_group_name_H-M_alt 'P -1'
_atom_sites_solution_hydrogens geom
_audit_creation_date '20 November 2018'
_audit_creation_method 'SHELXL-2014/7 and enCIFer'
_cell_angle_alpha 115.783(4)
_cell_angle_beta 92.992(5)
_cell_angle_gamma 106.118(5)
_cell_formula_units_Z 2
_cell_length_a 19.422(2)
_cell_length_b 22.654(3)
_cell_length_c 25.321(3)
_cell_measurement_reflns_used 8263
_cell_measurement_temperature 150(2)
_cell_measurement_theta_max 25.43
_cell_measurement_theta_min 2.48
_cell_volume 9443(2)
_computing_cell_refinement 'SAINT (Bruker AXS Inc., 2012)'
_computing_data_reduction 'SAINT (Bruker AXS Inc., 2012)'
_computing_molecular_graphics 'DIAMOND (Brandenburg, 2009)'
_computing_publication_material 'SHELXTL (Sheldrick, 2014)'
_computing_structure_refinement 'SHELXL-2014/7 (Sheldrick, 2014)'
_computing_structure_solution 'SHELXS (Sheldrick, 2014)'
_diffrn_ambient_temperature 150(2)
_diffrn_measured_fraction_theta_full 0.974
_diffrn_measured_fraction_theta_max 0.974
_diffrn_measurement_device_type 'Bruker X8 Kappa CCD APEX II'
_diffrn_measurement_method '\f and \w scans'
_diffrn_radiation_type MoK\a
_diffrn_radiation_wavelength 0.71073
_diffrn_reflns_av_R_equivalents 0.0478
_diffrn_reflns_av_unetI/netI 0.0595
_diffrn_reflns_Laue_measured_fraction_full 0.974
_diffrn_reflns_Laue_measured_fraction_max 0.974
_diffrn_reflns_limit_h_max 22
_diffrn_reflns_limit_h_min -23
_diffrn_reflns_limit_k_max 26
_diffrn_reflns_limit_k_min -22
_diffrn_reflns_limit_l_max 30
_diffrn_reflns_limit_l_min -30
_diffrn_reflns_number 134933
_diffrn_reflns_point_group_measured_fraction_full 0.974
_diffrn_reflns_point_group_measured_fraction_max 0.974
_diffrn_reflns_theta_full 25.027
_diffrn_reflns_theta_max 25.027
_diffrn_reflns_theta_min 3.648
_diffrn_source 'fine-focus sealed tube'
_exptl_absorpt_coefficient_mu 1.786
_exptl_absorpt_correction_T_max 0.931
_exptl_absorpt_correction_T_min 0.675
_exptl_absorpt_correction_type multi-scan
_exptl_absorpt_process_details
; 
'SADABS V2012/1 (Bruker AXS Inc.)' 
;
_exptl_crystal_colour Green
_exptl_crystal_density_diffrn 1.283
_exptl_crystal_description Plate
_exptl_crystal_F_000 3644
_exptl_crystal_size_max 0.220
_exptl_crystal_size_mid 0.100
_exptl_crystal_size_min 0.040
_refine_diff_density_max 1.613
_refine_diff_density_min -1.594
_refine_diff_density_rms 0.153
_refine_ls_extinction_method none
_refine_ls_goodness_of_fit_ref 1.040
_refine_ls_hydrogen_treatment constr
_refine_ls_matrix_type full
_refine_ls_number_parameters 1787
_refine_ls_number_reflns 32481
_refine_ls_number_restraints 18
_refine_ls_restrained_S_all 1.041
_refine_ls_R_factor_all 0.1221
_refine_ls_R_factor_gt 0.0872
_refine_ls_shift/su_max 0.001
_refine_ls_shift/su_mean 0.000
_refine_ls_structure_factor_coef Fsqd
_refine_ls_weighting_details 'w=1/[\s^2^(Fo^2^)+(0.1002P)^2^+102.1290P] where P=(Fo^2^+2Fc^2^)/3'
_refine_ls_weighting_scheme calc
_refine_ls_wR_factor_gt 0.2099
_refine_ls_wR_factor_ref 0.2361
_reflns_Friedel_coverage 0.000
_reflns_number_gt 23114
_reflns_number_total 32481
_reflns_threshold_expression 'I > 2\s(I)'
_cod_data_source_file CIF-complex_1.cif
_cod_data_source_block pp295a_sq
_cod_database_code 1558192
_shelx_shelxl_version_number 2014/7
_shelx_space_group_comment
;
The symmetry employed for this shelxl refinement is uniquely defined
by the following loop, which should always be used as a source of
symmetry information in preference to the above space-group names.
They are only intended as comments.
;
_shelx_estimated_absorpt_t_min 0.695
_shelx_estimated_absorpt_t_max 0.932

loop_
_space_group_symop_operation_xyz
'x, y, z'
'-x, -y, -z'

loop_
_atom_site_label
_atom_site_type_symbol
_atom_site_fract_x
_atom_site_fract_y
_atom_site_fract_z
_atom_site_U_iso_or_equiv
_atom_site_adp_type
_atom_site_occupancy
_atom_site_site_symmetry_order
_atom_site_calc_flag
_atom_site_refinement_flags_posn
_atom_site_refinement_flags_adp
_atom_site_refinement_flags_occupancy
_atom_site_disorder_assembly
_atom_site_disorder_group
Ni1 Ni 0.16948(5) 0.48657(5) 0.31737(5) 0.0285(2) Uani 1 1 d . . . . .
Ni2 Ni 0.30562(5) 0.63765(5) 0.37160(4) 0.0237(2) Uani 1 1 d . . . . .
Ni3 Ni 0.27874(5) 0.52739(5) 0.22989(4) 0.0264(2) Uani 1 1 d . . . . .
Ni4 Ni 0.20392(6) 0.43108(6) 0.09767(5) 0.0339(3) Uani 1 1 d . . . . .
Ni5 Ni 0.37983(5) 0.69172(5) 0.26887(4) 0.0264(2) Uani 1 1 d . . . . .
Ni6 Ni 0.35098(5) 0.80210(5) 0.38515(4) 0.0233(2) Uani 1 1 d . . . . .
Ni7 Ni 0.28725(5) 0.78318(5) 0.48840(4) 0.0250(2) Uani 1 1 d . . . . .
Ni8 Ni 0.24330(6) 0.86590(6) 0.63346(5) 0.0358(3) Uani 1 1 d . . . . .
Ni9 Ni 0.14013(6) 0.84936(5) 0.52350(5) 0.0329(3) Uani 1 1 d . . . . .
Ni10 Ni 0.18377(5) 0.59856(5) 0.44066(4) 0.0258(2) Uani 1 1 d . . . . .
Ni11 Ni 0.40652(6) 0.85373(5) 0.60665(5) 0.0308(2) Uani 1 1 d . . . . .
Ni12 Ni 0.35326(6) 0.42545(6) 0.14334(5) 0.0349(3) Uani 1 1 d . . . . .
I1 I 0.31105(5) 0.51071(5) 0.31945(4) 0.0343(2) Uani 0.55 1 d . . P . .
I2 I 0.14372(10) 0.36063(10) 0.25068(9) 0.0651(5) Uani 0.35 1 d . . P . .
I3 I 0.1535(2) 0.3018(2) 0.03600(16) 0.1345(13) Uani 0.3 1 d . . P . .
I4 I 0.1466(3) 0.8724(2) 0.69382(19) 0.1353(15) Uani 0.25 1 d . . P . .
I5 I 0.0480(4) 0.8624(3) 0.5810(4) 0.217(3) Uani 0.25 1 d . . P . .
I6 I 0.3127(2) 0.2975(2) 0.07910(16) 0.1262(12) Uani 0.3 1 d . . P . .
Cl1 Cl 0.04400(19) 0.7984(2) 0.23652(14) 0.0856(11) Uani 1 1 d . . . . .
Cl2 Cl -0.07948(16) 0.67764(17) 0.60996(18) 0.0783(10) Uani 1 1 d . . . . .
Cl3 Cl 0.71932(11) 0.98749(12) 0.53500(11) 0.0430(5) Uani 1 1 d . . . . .
Cl4 Cl 0.71234(12) 0.63010(13) 0.31648(11) 0.0486(6) Uani 1 1 d . . . . .
Cl5 Cl 0.38346(18) 0.65919(16) -0.01296(13) 0.0685(8) Uani 1 1 d . . . . .
O1 O 0.1982(3) 0.5900(3) 0.3603(2) 0.0252(11) Uani 1 1 d . . . . .
O2 O 0.3009(3) 0.6282(3) 0.2868(2) 0.0252(11) Uani 1 1 d . . . . .
O3 O 0.1666(3) 0.5030(3) 0.2399(2) 0.0333(13) Uani 1 1 d . . . . .
O4 O 0.2546(3) 0.4258(3) 0.1677(2) 0.0324(13) Uani 1 1 d . . . . .
O5 O 0.2500(3) 0.5389(3) 0.1563(2) 0.0297(12) Uani 1 1 d . . . . .
O6 O 0.3341(3) 0.6408(3) 0.1786(2) 0.0326(13) Uani 1 1 d . . . . .
O7 O 0.4303(3) 0.7520(3) 0.3611(2) 0.0253(11) Uani 1 1 d . . . . .
O8 O 0.2831(3) 0.7266(2) 0.4002(2) 0.0221(11) Uani 1 1 d . . . . .
O9 O 0.3104(3) 0.8563(3) 0.5749(2) 0.0309(13) Uani 1 1 d . . . . .
O10 O 0.1591(3) 0.7884(3) 0.5579(2) 0.0305(12) Uani 1 1 d . . . . .
O11 O 0.2116(3) 0.9269(3) 0.5998(3) 0.0372(14) Uani 1 1 d . . . . .
O12 O 0.2183(3) 0.8326(3) 0.4683(2) 0.0269(12) Uani 1 1 d . . . . .
O13 O 0.2669(3) 0.8418(3) 0.3927(2) 0.0297(12) Uani 1 1 d . . . . .
O14 O 0.1943(3) 0.7051(3) 0.4910(2) 0.0289(12) Uani 1 1 d . . . . .
O15 O 0.1862(3) 0.5001(3) 0.4046(2) 0.0296(12) Uani 1 1 d . . . . .
O16 O 0.3016(3) 0.6377(3) 0.4557(2) 0.0259(12) Uani 1 1 d . . . . .
O17 O 0.3569(3) 0.7467(3) 0.5250(2) 0.0298(12) Uani 1 1 d . . . . .
O18 O 0.4325(3) 0.9496(3) 0.6767(2) 0.0395(14) Uani 1 1 d . . . . .
O19 O 0.3234(4) 0.9397(3) 0.7050(3) 0.0448(16) Uani 1 1 d . . . . .
O20 O 0.3740(3) 0.8104(3) 0.6598(3) 0.0375(14) Uani 1 1 d . . . . .
O21 O 0.2547(4) 0.7891(3) 0.6488(3) 0.0381(14) Uani 1 1 d . . . . .
O22 O 0.4598(3) 0.9003(3) 0.5598(3) 0.0349(14) Uani 1 1 d . . . . .
O23 O 0.3802(3) 0.8455(3) 0.4743(2) 0.0271(12) Uani 1 1 d . . . . .
O24 O 0.3242(3) 0.7620(3) 0.2964(2) 0.0277(12) Uani 1 1 d . . . . .
O25 O 0.0740(3) 0.5680(3) 0.4106(2) 0.0317(13) Uani 1 1 d . . . . .
O26 O 0.0640(3) 0.4812(3) 0.3178(3) 0.0371(14) Uani 1 1 d . . . . .
O27 O 0.4150(3) 0.6785(3) 0.3996(2) 0.0309(13) Uani 1 1 d . . . . .
O28 O 0.4520(3) 0.6382(3) 0.2628(2) 0.0321(13) Uani 1 1 d . . . . .
O29 O 0.3785(3) 0.5298(3) 0.2049(2) 0.0292(12) Uani 1 1 d . . . . .
O30 O 0.3052(3) 0.4339(3) 0.0750(2) 0.0334(13) Uani 1 1 d . . . . .
O31 O 0.1118(3) 0.4260(3) 0.1296(3) 0.0385(14) Uani 1 1 d . . . . .
O1W O 0.31105(5) 0.51071(5) 0.31945(4) 0.0343(2) Uani 0.45 1 d . . P . .
O2W O 0.14372(10) 0.36063(10) 0.25068(9) 0.0651(5) Uani 0.65 1 d . . P . .
O3W O 0.1535(2) 0.3018(2) 0.03600(16) 0.1345(13) Uani 0.7 1 d . . P . .
O4W O 0.1466(3) 0.8724(2) 0.69382(19) 0.1353(15) Uani 0.75 1 d . . P . .
O5W O 0.0480(4) 0.8624(3) 0.5810(4) 0.217(3) Uani 0.75 1 d . . P . .
O6W O 0.3127(2) 0.2975(2) 0.07910(16) 0.1262(12) Uani 0.7 1 d . . P . .
N1 N 0.1340(4) 0.9210(4) 0.4998(3) 0.0346(17) Uani 1 1 d . . . . .
N2 N 0.0608(4) 0.7663(4) 0.4509(4) 0.0366(17) Uani 1 1 d . . . . .
N3 N 0.1675(3) 0.5903(3) 0.5146(3) 0.0292(15) Uani 1 1 d . . . . .
N4 N 0.4232(3) 0.8861(3) 0.3863(3) 0.0241(14) Uani 1 1 d . . . . .
N5 N 0.5083(4) 0.8403(4) 0.6203(3) 0.0457(19) Uani 1 1 d . . . . .
N6 N 0.4494(4) 0.4585(4) 0.1204(3) 0.0334(16) Uani 1 1 d . . . . .
N7 N 0.3958(4) 0.4102(4) 0.2115(4) 0.0421(18) Uani 1 1 d . . . . .
N8 N 0.4628(4) 0.7597(4) 0.2526(3) 0.0371(17) Uani 1 1 d . . . . .
N9 N 0.1650(4) 0.4666(4) 0.0462(3) 0.0369(17) Uani 1 1 d . . . . .
C1 C 0.2880(5) 0.5850(5) 0.1427(4) 0.036(2) Uani 1 1 d . . . . .
C2 C 0.2038(5) 0.9897(5) 0.6279(4) 0.039(2) Uani 1 1 d . . . . .
C3 C 0.1732(5) 1.0197(4) 0.5989(4) 0.040(2) Uani 1 1 d . . . . .
C4 C 0.1475(4) 0.9854(5) 0.5356(4) 0.040(2) Uani 1 1 d . . . . .
H4 H 0.1396 1.0134 0.5184 0.048 Uiso 1 1 calc R U . . .
C5 C 0.1146(4) 0.8954(4) 0.4373(4) 0.035(2) Uani 1 1 d . . . . .
C6 C 0.1524(4) 0.8571(4) 0.3998(4) 0.0319(19) Uani 1 1 d . . . . .
C7 C 0.2176(4) 0.8431(4) 0.4228(4) 0.0311(19) Uani 1 1 d . . . . .
C8 C 0.1325(5) 0.8298(5) 0.3381(4) 0.038(2) Uani 1 1 d . . . . .
H8 H 0.1600 0.8053 0.3124 0.046 Uiso 1 1 calc R U . . .
C9 C 0.0735(6) 0.8385(5) 0.3146(5) 0.053(3) Uani 1 1 d . . . . .
C10 C 0.0343(5) 0.8764(6) 0.3513(5) 0.051(3) Uani 1 1 d . . . . .
H10 H -0.0065 0.8822 0.3343 0.061 Uiso 1 1 calc R U . . .
C11 C 0.0547(5) 0.9056(5) 0.4125(5) 0.047(2) Uani 1 1 d . . . . .
H11 H 0.0288 0.9325 0.4380 0.056 Uiso 1 1 calc R U . . .
C12 C 0.1721(5) 1.0903(5) 0.6342(5) 0.048(3) Uani 1 1 d . . . . .
C13 C 0.1988(5) 1.1250(5) 0.6966(5) 0.052(3) Uani 1 1 d . . . . .
C14 C 0.2265(6) 1.0918(5) 0.7234(5) 0.054(3) Uani 1 1 d . . . . .
H14 H 0.2435 1.1156 0.7656 0.065 Uiso 1 1 calc R U . . .
C15 C 0.2302(6) 1.0267(5) 0.6917(5) 0.054(3) Uani 1 1 d . . . . .
H15 H 0.2501 1.0061 0.7115 0.064 Uiso 1 1 calc R U . . .
C16 C 0.1963(7) 1.1937(6) 0.7305(6) 0.071(4) Uani 1 1 d . . . . .
H16 H 0.2131 1.2168 0.7727 0.086 Uiso 1 1 calc R U . . .
C17 C 0.1714(7) 1.2266(6) 0.7052(7) 0.075(4) Uani 1 1 d . . . . .
H17 H 0.1707 1.2723 0.7289 0.090 Uiso 1 1 calc R U . . .
C18 C 0.1463(6) 1.1923(6) 0.6430(7) 0.070(4) Uani 1 1 d . . . . .
H18 H 0.1301 1.2160 0.6245 0.085 Uiso 1 1 calc R U . . .
C19 C 0.1446(5) 1.1250(5) 0.6080(5) 0.053(3) Uani 1 1 d . . . . .
H19 H 0.1250 1.1021 0.5662 0.064 Uiso 1 1 calc R U . . .
C20 C 0.0238(5) 0.7312(4) 0.4051(5) 0.037(2) Uani 1 1 d . . . . .
C21 C -0.0227(5) 0.6889(5) 0.3450(4) 0.047(2) Uani 1 1 d . . . . .
H21A H -0.0242 0.7188 0.3266 0.071 Uiso 1 1 calc R U . . .
H21B H -0.0723 0.6667 0.3480 0.071 Uiso 1 1 calc R U . . .
H21C H -0.0026 0.6532 0.3203 0.071 Uiso 1 1 calc R U . . .
C22 C 0.1575(4) 0.7253(4) 0.5302(3) 0.0261(17) Uani 1 1 d . . . . .
C23 C 0.2253(5) 0.4827(4) 0.4351(4) 0.0337(19) Uani 1 1 d . . . . .
C24 C 0.2381(4) 0.5121(4) 0.4975(4) 0.0305(18) Uani 1 1 d . . . . .
C25 C 0.1969(5) 0.5547(4) 0.5310(4) 0.035(2) Uani 1 1 d . . . . .
H25 H 0.1909 0.5568 0.5687 0.042 Uiso 1 1 calc R U . . .
C26 C 0.1133(4) 0.6144(4) 0.5425(3) 0.0292(18) Uani 1 1 d . . . . .
C27 C 0.1051(4) 0.6768(4) 0.5466(4) 0.0304(18) Uani 1 1 d . . . . .
C28 C 0.0465(5) 0.6959(5) 0.5694(4) 0.039(2) Uani 1 1 d . . . . .
H28 H 0.0421 0.7387 0.5744 0.047 Uiso 1 1 calc R U . . .
C29 C -0.0053(5) 0.6538(6) 0.5849(5) 0.050(3) Uani 1 1 d . . . . .
C30 C 0.0026(5) 0.5943(5) 0.5813(5) 0.045(2) Uani 1 1 d . . . . .
H30 H -0.0321 0.5665 0.5936 0.054 Uiso 1 1 calc R U . . .
C31 C 0.0608(5) 0.5741(4) 0.5599(4) 0.037(2) Uani 1 1 d . . . . .
H31 H 0.0650 0.5320 0.5570 0.044 Uiso 1 1 calc R U . . .
C32 C 0.2843(5) 0.4915(5) 0.5294(4) 0.036(2) Uani 1 1 d . . . . .
C33 C 0.3106(5) 0.4372(5) 0.4955(5) 0.047(2) Uani 1 1 d . . . . .
C34 C 0.2938(5) 0.4055(5) 0.4323(5) 0.045(2) Uani 1 1 d . . . . .
H34 H 0.3111 0.3685 0.4096 0.054 Uiso 1 1 calc R U . . .
C35 C 0.2540(5) 0.4266(5) 0.4034(4) 0.039(2) Uani 1 1 d . . . . .
H35 H 0.2443 0.4041 0.3609 0.047 Uiso 1 1 calc R U . . .
C36 C 0.3530(6) 0.4149(6) 0.5255(5) 0.056(3) Uani 1 1 d . . . . .
H36 H 0.3694 0.3773 0.5029 0.067 Uiso 1 1 calc R U . . .
C37 C 0.3705(6) 0.4470(6) 0.5867(6) 0.059(3) Uani 1 1 d . . . . .
H37 H 0.3988 0.4315 0.6063 0.070 Uiso 1 1 calc R U . . .
C38 C 0.3472(5) 0.5020(6) 0.6198(5) 0.051(3) Uani 1 1 d . . . . .
H38 H 0.3598 0.5245 0.6623 0.062 Uiso 1 1 calc R U . . .
C39 C 0.3056(5) 0.5243(5) 0.5916(5) 0.049(2) Uani 1 1 d . . . . .
H39 H 0.2911 0.5630 0.6151 0.058 Uiso 1 1 calc R U . . .
C40 C 0.3508(4) 0.6837(4) 0.5013(4) 0.0274(18) Uani 1 1 d . . . . .
C41 C 0.3921(6) 0.9685(5) 0.7129(4) 0.046(2) Uani 1 1 d . . . . .
C42 C 0.4301(7) 1.0304(7) 0.7726(5) 0.077(4) Uani 1 1 d . . . . .
C43 C 0.5026(9) 1.0698(8) 0.7795(6) 0.108(6) Uani 1 1 d . . . . .
H43 H 0.5280 1.0555 0.7476 0.130 Uiso 1 1 calc R U . . .
C44 C 0.5378(12) 1.1303(12) 0.8332(10) 0.144(7) Uani 1 1 d . U . . .
H44 H 0.5871 1.1578 0.8390 0.172 Uiso 1 1 calc R U . . .
C45 C 0.4954(14) 1.1488(14) 0.8792(11) 0.167(9) Uani 1 1 d . U . . .
H45 H 0.5159 1.1917 0.9149 0.201 Uiso 1 1 calc R U . . .
C46 C 0.4250(13) 1.1054(12) 0.8730(10) 0.151(8) Uani 1 1 d . U . . .
H46 H 0.4007 1.1150 0.9059 0.181 Uiso 1 1 calc R U . . .
C47 C 0.3917(10) 1.0487(8) 0.8184(6) 0.121(7) Uani 1 1 d . . . . .
H47 H 0.3419 1.0217 0.8119 0.145 Uiso 1 1 calc R U . . .
C48 C 0.3089(5) 0.7813(4) 0.6628(4) 0.038(2) Uani 1 1 d . . . . .
C49 C 0.3052(6) 0.7334(5) 0.6916(4) 0.050(3) Uani 1 1 d . . . . .
C50 C 0.3681(6) 0.7294(6) 0.7182(5) 0.055(3) Uani 1 1 d . . . . .
H50 H 0.4154 0.7572 0.7192 0.066 Uiso 1 1 calc R U . . .
C51 C 0.3608(7) 0.6849(7) 0.7430(5) 0.069(3) Uani 1 1 d . . . . .
H51 H 0.4031 0.6821 0.7611 0.083 Uiso 1 1 calc R U . . .
C52 C 0.2929(8) 0.6450(7) 0.7415(6) 0.075(4) Uani 1 1 d . . . . .
H52 H 0.2886 0.6148 0.7589 0.090 Uiso 1 1 calc R U . . .
C53 C 0.2309(8) 0.6472(6) 0.7155(6) 0.068(3) Uani 1 1 d . . . . .
H53 H 0.1843 0.6182 0.7143 0.081 Uiso 1 1 calc R U . . .
C54 C 0.2364(6) 0.6921(5) 0.6907(5) 0.055(3) Uani 1 1 d . . . . .
H54 H 0.1935 0.6947 0.6734 0.066 Uiso 1 1 calc R U . . .
C55 C 0.4430(4) 0.8846(4) 0.5059(3) 0.0247(17) Uani 1 1 d . . . . .
C56 C 0.5023(4) 0.9133(4) 0.4793(4) 0.0265(17) Uani 1 1 d . . . . .
C57 C 0.4928(4) 0.9172(4) 0.4251(3) 0.0241(16) Uani 1 1 d . . . . .
C58 C 0.4083(4) 0.9094(4) 0.3502(4) 0.0303(18) Uani 1 1 d . . . . .
H58 H 0.4405 0.9533 0.3571 0.036 Uiso 1 1 calc R U . . .
C59 C 0.3465(5) 0.8743(4) 0.3001(4) 0.0332(19) Uani 1 1 d . . . . .
C60 C 0.3104(4) 0.8021(5) 0.2746(4) 0.0319(19) Uani 1 1 d . . . . .
C61 C 0.2531(5) 0.7685(5) 0.2215(4) 0.042(2) Uani 1 1 d . . . . .
H61 H 0.2307 0.7194 0.2020 0.050 Uiso 1 1 calc R U . . .
C62 C 0.2316(6) 0.8065(5) 0.1999(5) 0.050(3) Uani 1 1 d . . . . .
H62 H 0.1907 0.7839 0.1676 0.060 Uiso 1 1 calc R U . . .
C63 C 0.2670(6) 0.8778(5) 0.2228(4) 0.048(2) Uani 1 1 d . . . . .
C64 C 0.3246(5) 0.9133(5) 0.2742(4) 0.044(2) Uani 1 1 d . . . . .
C65 C 0.3582(6) 0.9856(5) 0.2958(5) 0.059(3) Uani 1 1 d . . . . .
H65 H 0.3968 1.0112 0.3300 0.071 Uiso 1 1 calc R U . . .
C66 C 0.3357(8) 1.0194(6) 0.2679(6) 0.081(4) Uani 1 1 d . . . . .
H66 H 0.3607 1.0676 0.2821 0.097 Uiso 1 1 calc R U . . .
C67 C 0.2763(9) 0.9841(7) 0.2187(6) 0.098(5) Uani 1 1 d . . . . .
H67 H 0.2598 1.0082 0.2009 0.117 Uiso 1 1 calc R U . . .
C68 C 0.2436(8) 0.9149(7) 0.1977(6) 0.083(4) Uani 1 1 d . . . . .
H68 H 0.2034 0.8906 0.1647 0.100 Uiso 1 1 calc R U . . .
C69 C 0.5550(4) 0.9468(4) 0.4079(4) 0.0321(19) Uani 1 1 d . . . . .
H69 H 0.5494 0.9502 0.3719 0.039 Uiso 1 1 calc R U . . .
C70 C 0.6247(4) 0.9714(4) 0.4420(4) 0.0321(19) Uani 1 1 d . . . . .
H70 H 0.6662 0.9924 0.4302 0.038 Uiso 1 1 calc R U . . .
C71 C 0.6327(4) 0.9648(4) 0.4931(4) 0.0293(18) Uani 1 1 d . . . . .
C72 C 0.5725(4) 0.9374(4) 0.5126(4) 0.0292(18) Uani 1 1 d . . . . .
H72 H 0.5793 0.9349 0.5489 0.035 Uiso 1 1 calc R U . . .
C73 C 0.5583(6) 0.8231(6) 0.6152(5) 0.056(3) Uani 1 1 d . . . . .
C74 C 0.6210(7) 0.7996(9) 0.6105(8) 0.114(6) Uani 1 1 d . . . . .
H74A H 0.6481 0.8157 0.6507 0.171 Uiso 1 1 calc R U . . .
H74B H 0.6529 0.8185 0.5888 0.171 Uiso 1 1 calc R U . . .
H74C H 0.6044 0.7487 0.5888 0.171 Uiso 1 1 calc R U . . .
C75 C 0.4009(4) 0.6559(4) 0.5239(4) 0.0312(19) Uani 1 1 d . . . . .
C76 C 0.4172(5) 0.5992(5) 0.4829(4) 0.040(2) Uani 1 1 d . . . . .
H76 H 0.3955 0.5776 0.4417 0.048 Uiso 1 1 calc R U . . .
C77 C 0.4657(5) 0.5741(5) 0.5025(4) 0.043(2) Uani 1 1 d . . . . .
H77 H 0.4784 0.5365 0.4744 0.051 Uiso 1 1 calc R U . . .
C78 C 0.4949(6) 0.6035(6) 0.5623(5) 0.051(3) Uani 1 1 d . . . . .
H78 H 0.5274 0.5860 0.5756 0.062 Uiso 1 1 calc R U . . .
C79 C 0.4771(6) 0.6577(6) 0.6025(5) 0.058(3) Uani 1 1 d . . . . .
H79 H 0.4974 0.6777 0.6439 0.070 Uiso 1 1 calc R U . . .
C80 C 0.4296(5) 0.6844(5) 0.5841(4) 0.047(2) Uani 1 1 d . . . . .
H80 H 0.4171 0.7218 0.6127 0.057 Uiso 1 1 calc R U . . .
C81 C 0.0404(4) 0.5238(4) 0.3577(4) 0.0282(18) Uani 1 1 d . . . . .
C82 C -0.0355(4) 0.5227(4) 0.3409(4) 0.034(2) Uani 1 1 d . . . . .
C83 C -0.0677(5) 0.4944(5) 0.2805(5) 0.048(2) Uani 1 1 d . . . . .
H83 H -0.0425 0.4739 0.2500 0.057 Uiso 1 1 calc R U . . .
C84 C -0.1368(6) 0.4964(6) 0.2653(6) 0.059(3) Uani 1 1 d . . . . .
H84 H -0.1580 0.4785 0.2244 0.070 Uiso 1 1 calc R U . . .
C85 C -0.1739(7) 0.5238(6) 0.3083(7) 0.073(4) Uani 1 1 d . . . . .
H85 H -0.2211 0.5244 0.2973 0.088 Uiso 1 1 calc R U . . .
C86 C -0.1439(6) 0.5506(6) 0.3677(7) 0.066(4) Uani 1 1 d . . . . .
H86 H -0.1712 0.5680 0.3974 0.079 Uiso 1 1 calc R U . . .
C87 C -0.0731(5) 0.5523(5) 0.3847(5) 0.045(2) Uani 1 1 d . . . . .
H87 H -0.0511 0.5737 0.4258 0.055 Uiso 1 1 calc R U . . .
C88 C 0.4549(4) 0.7234(4) 0.3878(3) 0.0255(17) Uani 1 1 d . . . . .
C89 C 0.5366(4) 0.7436(4) 0.4056(4) 0.0287(18) Uani 1 1 d . . . . .
C90 C 0.5815(5) 0.7875(5) 0.3868(4) 0.041(2) Uani 1 1 d . . . . .
H90 H 0.5606 0.8038 0.3633 0.049 Uiso 1 1 calc R U . . .
C91 C 0.6575(5) 0.8074(5) 0.4029(5) 0.047(2) Uani 1 1 d . . . . .
H91 H 0.6884 0.8375 0.3905 0.056 Uiso 1 1 calc R U . . .
C92 C 0.6875(5) 0.7837(6) 0.4364(5) 0.054(3) Uani 1 1 d . . . . .
H92 H 0.7392 0.7975 0.4476 0.065 Uiso 1 1 calc R U . . .
C93 C 0.6422(5) 0.7394(6) 0.4540(5) 0.059(3) Uani 1 1 d . . . . .
H93 H 0.6630 0.7226 0.4771 0.070 Uiso 1 1 calc R U . . .
C94 C 0.5672(5) 0.7194(6) 0.4385(5) 0.049(3) Uani 1 1 d . . . . .
H94 H 0.5368 0.6888 0.4507 0.058 Uiso 1 1 calc R U . . .
C95 C 0.4414(4) 0.5748(4) 0.2298(3) 0.0304(18) Uani 1 1 d . . . . .
C96 C 0.3240(5) 0.4115(4) 0.0220(4) 0.035(2) Uani 1 1 d . . . . .
C97 C 0.3970(5) 0.4179(5) 0.0161(4) 0.038(2) Uani 1 1 d . . . . .
C98 C 0.4559(5) 0.4517(5) 0.0673(4) 0.038(2) Uani 1 1 d . . . . .
H98 H 0.5035 0.4707 0.0620 0.046 Uiso 1 1 calc R U . . .
C99 C 0.5118(5) 0.4980(5) 0.1675(4) 0.040(2) Uani 1 1 d . . . . .
C100 C 0.5086(5) 0.5538(5) 0.2213(4) 0.037(2) Uani 1 1 d . . . . .
C101 C 0.5710(4) 0.5940(5) 0.2667(4) 0.0332(19) Uani 1 1 d . . . . .
H101 H 0.5700 0.6323 0.3026 0.040 Uiso 1 1 calc R U . . .
C102 C 0.6347(5) 0.5770(5) 0.2587(4) 0.039(2) Uani 1 1 d . . . . .
C103 C 0.6392(5) 0.5244(5) 0.2061(4) 0.045(2) Uani 1 1 d . . . . .
H103 H 0.6838 0.5151 0.2009 0.053 Uiso 1 1 calc R U . . .
C104 C 0.5783(5) 0.4858(5) 0.1617(4) 0.046(2) Uani 1 1 d . . . . .
H104 H 0.5813 0.4491 0.1256 0.056 Uiso 1 1 calc R U . . .
C105 C 0.4134(5) 0.3947(5) -0.0446(4) 0.039(2) Uani 1 1 d . . . . .
C106 C 0.3558(5) 0.3682(5) -0.0940(4) 0.042(2) Uani 1 1 d . . . . .
C107 C 0.2839(5) 0.3635(5) -0.0852(4) 0.045(2) Uani 1 1 d . . . . .
H107 H 0.2456 0.3467 -0.1184 0.054 Uiso 1 1 calc R U . . .
C108 C 0.2690(5) 0.3829(5) -0.0293(4) 0.042(2) Uani 1 1 d . . . . .
H108 H 0.2197 0.3769 -0.0247 0.051 Uiso 1 1 calc R U . . .
C109 C 0.3705(6) 0.3450(5) -0.1528(4) 0.048(2) Uani 1 1 d . . . . .
H109 H 0.3320 0.3266 -0.1862 0.057 Uiso 1 1 calc R U . . .
C110 C 0.4410(6) 0.3493(5) -0.1613(5) 0.048(2) Uani 1 1 d . . . . .
H110 H 0.4512 0.3345 -0.2005 0.057 Uiso 1 1 calc R U . . .
C111 C 0.4964(6) 0.3750(6) -0.1130(4) 0.050(3) Uani 1 1 d . . . . .
H111 H 0.5445 0.3767 -0.1195 0.060 Uiso 1 1 calc R U . . .
C112 C 0.4843(6) 0.3985(5) -0.0553(4) 0.049(2) Uani 1 1 d . . . . .
H112 H 0.5240 0.4173 -0.0227 0.059 Uiso 1 1 calc R U . . .
C113 C 0.4115(7) 0.4076(7) 0.2534(6) 0.065(3) Uani 1 1 d . . . . .
C114 C 0.4299(11) 0.4057(12) 0.3101(8) 0.136(8) Uani 1 1 d . . . . .
H11D H 0.3929 0.4160 0.3342 0.205 Uiso 1 1 calc R U . . .
H11E H 0.4780 0.4404 0.3324 0.205 Uiso 1 1 calc R U . . .
H11F H 0.4311 0.3593 0.3011 0.205 Uiso 1 1 calc R U . . .
C115 C 0.5178(6) 0.7919(5) 0.2495(5) 0.056(3) Uani 1 1 d . . . . .
C116 C 0.5911(7) 0.8286(7) 0.2498(9) 0.119(7) Uani 1 1 d . . . . .
H11A H 0.6037 0.8780 0.2784 0.178 Uiso 1 1 calc R U . . .
H11B H 0.5946 0.8235 0.2097 0.178 Uiso 1 1 calc R U . . .
H11C H 0.6250 0.8095 0.2616 0.178 Uiso 1 1 calc R U . . .
C117 C 0.2759(5) 0.5693(5) 0.0778(4) 0.036(2) Uani 1 1 d . . . . .
C118 C 0.2177(5) 0.5146(5) 0.0330(4) 0.045(2) Uani 1 1 d . . . . .
C119 C 0.0967(5) 0.4550(5) 0.0299(4) 0.045(2) Uani 1 1 d . . . . .
H119 H 0.0846 0.4733 0.0048 0.053 Uiso 1 1 calc R U . . .
C120 C 0.0369(5) 0.4166(5) 0.0464(4) 0.041(2) Uani 1 1 d . . . . .
C121 C 0.0486(5) 0.4091(5) 0.0979(4) 0.041(2) Uani 1 1 d . . . . .
C122 C -0.0152(6) 0.3830(6) 0.1179(4) 0.056(3) Uani 1 1 d . . . . .
H122 H -0.0091 0.3807 0.1544 0.067 Uiso 1 1 calc R U . . .
C123 C -0.0839(6) 0.3615(7) 0.0865(5) 0.069(3) Uani 1 1 d . . . . .
H123 H -0.1244 0.3448 0.1017 0.083 Uiso 1 1 calc R U . . .
C124 C -0.0970(6) 0.3632(6) 0.0318(5) 0.062(3) Uani 1 1 d . . . . .
C125 C -0.0358(6) 0.3915(5) 0.0117(4) 0.051(3) Uani 1 1 d . . . . .
C126 C -0.0495(6) 0.3916(6) -0.0435(5) 0.068(3) Uani 1 1 d . . . . .
H126 H -0.0098 0.4110 -0.0580 0.082 Uiso 1 1 calc R U . . .
C127 C -0.1201(7) 0.3637(6) -0.0772(6) 0.074(4) Uani 1 1 d . . . . .
H127 H -0.1286 0.3650 -0.1139 0.089 Uiso 1 1 calc R U . . .
C128 C -0.1778(7) 0.3342(7) -0.0569(6) 0.080(4) Uani 1 1 d . . . . .
H128 H -0.2257 0.3129 -0.0810 0.096 Uiso 1 1 calc R U . . .
C129 C -0.1669(6) 0.3353(7) -0.0025(6) 0.077(4) Uani 1 1 d . . . . .
H129 H -0.2074 0.3169 0.0117 0.092 Uiso 1 1 calc R U . . .
C130 C 0.2129(6) 0.5040(6) -0.0263(4) 0.050(3) Uani 1 1 d . . . . .
H130 H 0.1743 0.4661 -0.0569 0.060 Uiso 1 1 calc R U . . .
C131 C 0.2636(6) 0.5481(6) -0.0403(4) 0.053(3) Uani 1 1 d . . . . .
H131 H 0.2599 0.5411 -0.0803 0.064 Uiso 1 1 calc R U . . .
C132 C 0.3193(6) 0.6020(5) 0.0036(4) 0.050(3) Uani 1 1 d . . . . .
C133 C 0.3257(5) 0.6140(5) 0.0635(4) 0.043(2) Uani 1 1 d . . . . .
H133 H 0.3641 0.6525 0.0937 0.052 Uiso 1 1 calc R U . . .
I7 I 0.13156(5) 0.64554(5) 0.27877(4) 0.0395(2) Uani 0.65 1 d . . P . .
I8 I -0.05583(15) 0.92136(14) 0.55203(12) 0.0763(7) Uani 0.35 1 d . . P . .

loop_
_atom_site_aniso_label
_atom_site_aniso_U_11
_atom_site_aniso_U_22
_atom_site_aniso_U_33
_atom_site_aniso_U_23
_atom_site_aniso_U_13
_atom_site_aniso_U_12
Ni1 0.0223(5) 0.0285(5) 0.0306(6) 0.0129(4) 0.0044(4) 0.0046(4)
Ni2 0.0179(5) 0.0269(5) 0.0253(5) 0.0130(4) 0.0034(4) 0.0050(4)
Ni3 0.0223(5) 0.0303(5) 0.0229(5) 0.0110(4) 0.0029(4) 0.0063(4)
Ni4 0.0292(6) 0.0386(6) 0.0257(6) 0.0109(5) 0.0005(4) 0.0072(5)
Ni5 0.0231(5) 0.0303(5) 0.0230(5) 0.0117(4) 0.0049(4) 0.0060(4)
Ni6 0.0193(5) 0.0270(5) 0.0229(5) 0.0126(4) 0.0020(4) 0.0056(4)
Ni7 0.0205(5) 0.0281(5) 0.0251(5) 0.0133(4) 0.0044(4) 0.0046(4)
Ni8 0.0355(6) 0.0368(6) 0.0315(6) 0.0143(5) 0.0126(5) 0.0089(5)
Ni9 0.0287(6) 0.0298(6) 0.0396(6) 0.0166(5) 0.0117(5) 0.0076(4)
Ni10 0.0223(5) 0.0291(5) 0.0273(5) 0.0158(4) 0.0050(4) 0.0062(4)
Ni11 0.0304(6) 0.0337(6) 0.0267(5) 0.0163(5) 0.0036(4) 0.0056(5)
Ni12 0.0346(6) 0.0390(6) 0.0291(6) 0.0127(5) 0.0059(5) 0.0150(5)
I1 0.0320(5) 0.0401(5) 0.0323(5) 0.0181(4) 0.0064(4) 0.0122(4)
I2 0.0577(11) 0.0614(11) 0.0731(12) 0.0342(10) 0.0133(9) 0.0108(9)
I3 0.110(3) 0.199(4) 0.100(2) 0.070(3) 0.024(2) 0.060(3)
I4 0.160(4) 0.110(3) 0.108(3) 0.032(2) -0.010(3) 0.044(3)
I5 0.178(6) 0.168(5) 0.281(8) 0.137(6) -0.023(5) -0.014(4)
I6 0.125(3) 0.162(3) 0.104(2) 0.059(2) 0.024(2) 0.070(3)
Cl1 0.073(2) 0.132(3) 0.0523(17) 0.0367(19) -0.0101(15) 0.050(2)
Cl2 0.0512(17) 0.079(2) 0.144(3) 0.074(2) 0.0613(19) 0.0334(15)
Cl3 0.0205(10) 0.0478(13) 0.0511(14) 0.0226(11) -0.0016(9) 0.0002(9)
Cl4 0.0327(12) 0.0613(15) 0.0472(14) 0.0199(12) 0.0004(10) 0.0198(11)
Cl5 0.083(2) 0.078(2) 0.0548(16) 0.0438(15) 0.0253(15) 0.0190(16)
O1 0.029(3) 0.024(3) 0.023(3) 0.013(2) 0.006(2) 0.007(2)
O2 0.022(3) 0.025(3) 0.019(3) 0.007(2) -0.001(2) 0.000(2)
O3 0.026(3) 0.035(3) 0.031(3) 0.015(3) 0.003(2) 0.001(2)
O4 0.031(3) 0.038(3) 0.023(3) 0.011(2) -0.004(2) 0.010(3)
O5 0.027(3) 0.037(3) 0.021(3) 0.014(2) 0.001(2) 0.006(2)
O6 0.029(3) 0.035(3) 0.024(3) 0.011(3) 0.001(2) 0.004(3)
O7 0.021(3) 0.027(3) 0.030(3) 0.016(2) 0.004(2) 0.006(2)
O8 0.025(3) 0.021(3) 0.022(3) 0.012(2) 0.003(2) 0.006(2)
O9 0.024(3) 0.037(3) 0.023(3) 0.011(2) 0.005(2) 0.002(2)
O10 0.027(3) 0.027(3) 0.038(3) 0.016(3) 0.013(3) 0.008(2)
O11 0.039(3) 0.034(3) 0.039(3) 0.017(3) 0.012(3) 0.010(3)
O12 0.023(3) 0.032(3) 0.027(3) 0.017(2) 0.001(2) 0.009(2)
O13 0.028(3) 0.036(3) 0.031(3) 0.019(3) 0.003(3) 0.014(2)
O14 0.029(3) 0.024(3) 0.030(3) 0.012(2) 0.009(2) 0.005(2)
O15 0.027(3) 0.034(3) 0.032(3) 0.018(3) 0.004(2) 0.011(2)
O16 0.022(3) 0.032(3) 0.025(3) 0.017(2) 0.000(2) 0.007(2)
O17 0.033(3) 0.031(3) 0.026(3) 0.016(2) 0.002(2) 0.008(2)
O18 0.040(4) 0.036(3) 0.026(3) 0.007(3) 0.005(3) 0.001(3)
O19 0.046(4) 0.048(4) 0.028(3) 0.011(3) 0.011(3) 0.010(3)
O20 0.042(4) 0.037(3) 0.033(3) 0.017(3) 0.010(3) 0.011(3)
O21 0.047(4) 0.048(4) 0.036(3) 0.029(3) 0.014(3) 0.023(3)
O22 0.027(3) 0.038(3) 0.035(3) 0.022(3) -0.001(3) -0.002(3)
O23 0.025(3) 0.033(3) 0.020(3) 0.014(2) 0.001(2) 0.003(2)
O24 0.025(3) 0.032(3) 0.026(3) 0.015(2) 0.003(2) 0.007(2)
O25 0.026(3) 0.035(3) 0.033(3) 0.017(3) 0.009(3) 0.007(2)
O26 0.029(3) 0.035(3) 0.043(3) 0.016(3) 0.012(3) 0.006(3)
O27 0.025(3) 0.039(3) 0.035(3) 0.024(3) 0.009(2) 0.008(2)
O28 0.027(3) 0.035(3) 0.030(3) 0.012(3) 0.003(2) 0.011(2)
O29 0.024(3) 0.034(3) 0.023(3) 0.007(2) 0.003(2) 0.010(2)
O30 0.038(3) 0.043(3) 0.022(3) 0.014(3) 0.010(2) 0.019(3)
O31 0.026(3) 0.048(4) 0.032(3) 0.014(3) -0.002(3) 0.009(3)
O1W 0.0320(5) 0.0401(5) 0.0323(5) 0.0181(4) 0.0064(4) 0.0122(4)
O2W 0.0577(11) 0.0614(11) 0.0731(12) 0.0342(10) 0.0133(9) 0.0108(9)
O3W 0.110(3) 0.199(4) 0.100(2) 0.070(3) 0.024(2) 0.060(3)
O4W 0.160(4) 0.110(3) 0.108(3) 0.032(2) -0.010(3) 0.044(3)
O5W 0.178(6) 0.168(5) 0.281(8) 0.137(6) -0.023(5) -0.014(4)
O6W 0.125(3) 0.162(3) 0.104(2) 0.059(2) 0.024(2) 0.070(3)
N1 0.031(4) 0.030(4) 0.049(5) 0.020(3) 0.019(3) 0.015(3)
N2 0.024(4) 0.037(4) 0.043(5) 0.016(4) 0.013(4) 0.006(3)
N3 0.024(4) 0.037(4) 0.032(4) 0.022(3) 0.008(3) 0.006(3)
N4 0.025(3) 0.027(3) 0.024(3) 0.016(3) 0.002(3) 0.008(3)
N5 0.034(5) 0.059(5) 0.036(4) 0.021(4) 0.003(4) 0.007(4)
N6 0.031(4) 0.035(4) 0.031(4) 0.010(3) 0.000(3) 0.016(3)
N7 0.041(5) 0.053(5) 0.049(5) 0.031(4) 0.007(4) 0.028(4)
N8 0.040(5) 0.040(4) 0.030(4) 0.016(3) 0.014(3) 0.011(4)
N9 0.037(4) 0.041(4) 0.024(4) 0.011(3) -0.008(3) 0.009(3)
C1 0.030(5) 0.044(5) 0.029(5) 0.012(4) 0.005(4) 0.015(4)
C2 0.032(5) 0.034(5) 0.043(5) 0.015(4) 0.012(4) 0.002(4)
C3 0.031(5) 0.032(5) 0.053(6) 0.017(4) 0.017(4) 0.008(4)
C4 0.022(4) 0.042(5) 0.063(6) 0.030(5) 0.016(4) 0.010(4)
C5 0.026(4) 0.040(5) 0.048(5) 0.028(4) 0.010(4) 0.009(4)
C6 0.022(4) 0.029(4) 0.044(5) 0.018(4) 0.006(4) 0.007(3)
C7 0.024(4) 0.033(5) 0.027(4) 0.012(4) -0.006(4) 0.002(3)
C8 0.029(5) 0.042(5) 0.037(5) 0.016(4) -0.005(4) 0.010(4)
C9 0.048(6) 0.053(6) 0.051(6) 0.024(5) -0.002(5) 0.009(5)
C10 0.030(5) 0.069(7) 0.066(7) 0.042(6) -0.007(5) 0.019(5)
C11 0.030(5) 0.048(6) 0.073(7) 0.038(5) 0.013(5) 0.011(4)
C12 0.036(5) 0.034(5) 0.071(7) 0.021(5) 0.028(5) 0.009(4)
C13 0.035(5) 0.026(5) 0.081(8) 0.014(5) 0.019(5) 0.006(4)
C14 0.058(7) 0.038(6) 0.044(6) 0.005(5) 0.013(5) 0.008(5)
C15 0.051(6) 0.044(6) 0.054(6) 0.016(5) 0.019(5) 0.009(5)
C16 0.066(8) 0.042(7) 0.084(9) 0.011(6) 0.024(7) 0.017(6)
C17 0.061(8) 0.031(6) 0.112(11) 0.011(7) 0.037(8) 0.017(5)
C18 0.054(7) 0.053(7) 0.104(11) 0.029(7) 0.032(7) 0.027(6)
C19 0.036(5) 0.038(5) 0.079(8) 0.018(5) 0.032(5) 0.014(4)
C20 0.035(5) 0.025(4) 0.062(7) 0.025(5) 0.019(5) 0.014(4)
C21 0.043(6) 0.042(5) 0.053(6) 0.019(5) 0.003(5) 0.015(4)
C22 0.020(4) 0.030(4) 0.027(4) 0.014(4) 0.001(3) 0.004(3)
C23 0.033(5) 0.037(5) 0.037(5) 0.024(4) 0.011(4) 0.008(4)
C24 0.021(4) 0.033(4) 0.039(5) 0.021(4) 0.004(4) 0.003(3)
C25 0.041(5) 0.032(5) 0.032(5) 0.017(4) 0.005(4) 0.008(4)
C26 0.026(4) 0.028(4) 0.027(4) 0.012(3) 0.006(3) 0.002(3)
C27 0.023(4) 0.042(5) 0.029(4) 0.019(4) 0.004(3) 0.012(4)
C28 0.040(5) 0.032(5) 0.054(6) 0.026(4) 0.018(4) 0.013(4)
C29 0.034(5) 0.062(7) 0.066(7) 0.036(6) 0.034(5) 0.020(5)
C30 0.037(5) 0.046(6) 0.061(6) 0.036(5) 0.025(5) 0.009(4)
C31 0.037(5) 0.032(5) 0.047(5) 0.023(4) 0.016(4) 0.012(4)
C32 0.030(5) 0.046(5) 0.048(6) 0.034(5) 0.014(4) 0.014(4)
C33 0.040(5) 0.056(6) 0.071(7) 0.049(6) 0.019(5) 0.022(5)
C34 0.048(6) 0.038(5) 0.057(6) 0.027(5) 0.016(5) 0.016(4)
C35 0.049(6) 0.038(5) 0.037(5) 0.021(4) 0.017(4) 0.016(4)
C36 0.048(6) 0.065(7) 0.070(8) 0.043(6) 0.018(6) 0.022(5)
C37 0.043(6) 0.082(8) 0.082(9) 0.063(7) 0.006(6) 0.027(6)
C38 0.041(6) 0.079(8) 0.048(6) 0.041(6) 0.002(5) 0.022(5)
C39 0.049(6) 0.054(6) 0.052(6) 0.033(5) 0.019(5) 0.015(5)
C40 0.018(4) 0.039(5) 0.032(4) 0.024(4) 0.008(3) 0.004(3)
C41 0.054(7) 0.040(5) 0.032(5) 0.012(4) 0.005(5) 0.009(5)
C42 0.068(8) 0.079(8) 0.036(6) 0.005(6) 0.013(6) -0.010(7)
C43 0.091(11) 0.099(11) 0.051(8) -0.009(7) 0.011(7) -0.014(9)
C44 0.127(10) 0.140(11) 0.129(10) 0.048(8) 0.034(8) 0.020(8)
C45 0.152(12) 0.170(12) 0.137(11) 0.046(8) 0.053(9) 0.032(9)
C46 0.134(10) 0.159(11) 0.122(10) 0.040(8) 0.057(8) 0.031(8)
C47 0.122(13) 0.102(12) 0.043(8) -0.020(7) 0.023(8) -0.015(10)
C48 0.045(6) 0.035(5) 0.017(4) 0.012(4) 0.003(4) -0.012(4)
C49 0.065(7) 0.046(6) 0.039(5) 0.024(5) 0.016(5) 0.012(5)
C50 0.064(7) 0.062(7) 0.049(6) 0.036(5) 0.013(5) 0.018(6)
C51 0.068(8) 0.086(9) 0.066(8) 0.057(7) -0.005(6) 0.011(7)
C52 0.098(11) 0.075(9) 0.072(8) 0.054(7) 0.029(8) 0.023(8)
C53 0.079(9) 0.060(7) 0.082(9) 0.049(7) 0.032(7) 0.018(6)
C54 0.060(7) 0.048(6) 0.057(6) 0.029(5) 0.017(5) 0.010(5)
C55 0.028(4) 0.022(4) 0.014(4) 0.006(3) -0.004(3) 0.000(3)
C56 0.028(4) 0.027(4) 0.032(4) 0.020(4) 0.007(3) 0.010(3)
C57 0.021(4) 0.017(4) 0.031(4) 0.012(3) 0.002(3) 0.000(3)
C58 0.030(4) 0.032(4) 0.030(4) 0.013(4) 0.007(4) 0.014(4)
C59 0.036(5) 0.038(5) 0.023(4) 0.015(4) 0.003(4) 0.007(4)
C60 0.027(4) 0.045(5) 0.033(5) 0.024(4) 0.008(4) 0.017(4)
C61 0.037(5) 0.043(5) 0.037(5) 0.015(4) -0.004(4) 0.009(4)
C62 0.048(6) 0.045(6) 0.049(6) 0.018(5) -0.016(5) 0.015(5)
C63 0.057(6) 0.049(6) 0.045(6) 0.026(5) -0.007(5) 0.024(5)
C64 0.053(6) 0.041(5) 0.042(5) 0.026(4) 0.002(5) 0.012(4)
C65 0.067(7) 0.045(6) 0.058(7) 0.034(5) -0.025(6) -0.001(5)
C66 0.097(10) 0.052(7) 0.097(10) 0.054(7) -0.022(8) 0.008(7)
C67 0.122(13) 0.073(9) 0.087(10) 0.046(8) -0.048(9) 0.014(8)
C68 0.095(10) 0.068(8) 0.074(9) 0.034(7) -0.041(8) 0.018(7)
C69 0.034(5) 0.024(4) 0.031(4) 0.011(4) 0.008(4) 0.002(4)
C70 0.022(4) 0.034(5) 0.033(5) 0.013(4) 0.009(4) 0.003(3)
C71 0.016(4) 0.029(4) 0.039(5) 0.017(4) 0.001(3) 0.002(3)
C72 0.027(4) 0.027(4) 0.028(4) 0.010(3) 0.005(3) 0.006(3)
C73 0.041(6) 0.069(7) 0.054(7) 0.027(6) 0.002(5) 0.016(5)
C74 0.051(8) 0.126(14) 0.128(14) 0.023(11) 0.002(9) 0.041(9)
C75 0.024(4) 0.044(5) 0.032(5) 0.026(4) 0.005(4) 0.007(4)
C76 0.049(6) 0.045(5) 0.032(5) 0.023(4) 0.006(4) 0.015(4)
C77 0.035(5) 0.052(6) 0.050(6) 0.029(5) 0.003(4) 0.017(4)
C78 0.050(6) 0.061(7) 0.056(6) 0.033(6) -0.002(5) 0.030(5)
C79 0.075(8) 0.059(7) 0.043(6) 0.025(5) -0.006(5) 0.028(6)
C80 0.050(6) 0.049(6) 0.042(6) 0.021(5) 0.008(5) 0.018(5)
C81 0.021(4) 0.034(5) 0.039(5) 0.026(4) 0.006(4) 0.007(3)
C82 0.026(4) 0.040(5) 0.048(5) 0.028(4) 0.011(4) 0.013(4)
C83 0.038(5) 0.051(6) 0.058(6) 0.035(5) 0.001(5) 0.005(4)
C84 0.048(6) 0.054(7) 0.077(8) 0.038(6) -0.010(6) 0.013(5)
C85 0.043(7) 0.055(7) 0.111(11) 0.038(8) -0.004(8) 0.007(6)
C86 0.036(6) 0.041(6) 0.122(11) 0.036(7) 0.028(7) 0.015(5)
C87 0.031(5) 0.044(5) 0.073(7) 0.037(5) 0.011(5) 0.012(4)
C88 0.024(4) 0.030(4) 0.025(4) 0.015(4) 0.005(3) 0.009(3)
C89 0.021(4) 0.032(4) 0.036(5) 0.018(4) 0.009(3) 0.009(3)
C90 0.031(5) 0.039(5) 0.047(5) 0.017(4) 0.011(4) 0.009(4)
C91 0.029(5) 0.047(6) 0.068(7) 0.028(5) 0.013(5) 0.015(4)
C92 0.022(5) 0.065(7) 0.077(8) 0.037(6) 0.000(5) 0.012(5)
C93 0.031(5) 0.084(8) 0.086(8) 0.062(7) 0.004(5) 0.020(5)
C94 0.025(5) 0.068(7) 0.065(7) 0.048(6) 0.002(4) 0.007(4)
C95 0.029(5) 0.043(5) 0.023(4) 0.016(4) 0.005(4) 0.016(4)
C96 0.041(5) 0.039(5) 0.031(5) 0.020(4) 0.011(4) 0.015(4)
C97 0.041(5) 0.050(5) 0.021(4) 0.014(4) 0.012(4) 0.017(4)
C98 0.038(5) 0.050(6) 0.033(5) 0.020(4) 0.010(4) 0.021(4)
C99 0.037(5) 0.051(6) 0.041(5) 0.027(5) 0.018(4) 0.020(4)
C100 0.035(5) 0.049(5) 0.029(5) 0.014(4) 0.012(4) 0.025(4)
C101 0.031(5) 0.046(5) 0.036(5) 0.027(4) 0.012(4) 0.019(4)
C102 0.027(5) 0.053(6) 0.042(5) 0.024(5) 0.008(4) 0.017(4)
C103 0.037(5) 0.059(6) 0.042(5) 0.019(5) 0.011(4) 0.028(5)
C104 0.044(6) 0.057(6) 0.040(5) 0.016(5) 0.014(5) 0.029(5)
C105 0.039(5) 0.039(5) 0.038(5) 0.013(4) 0.016(4) 0.016(4)
C106 0.045(6) 0.040(5) 0.035(5) 0.012(4) 0.011(4) 0.014(4)
C107 0.038(5) 0.062(6) 0.021(4) 0.011(4) -0.006(4) 0.013(5)
C108 0.036(5) 0.057(6) 0.029(5) 0.017(4) 0.002(4) 0.016(4)
C109 0.052(6) 0.046(6) 0.037(5) 0.017(4) 0.011(5) 0.009(5)
C110 0.052(6) 0.049(6) 0.045(6) 0.022(5) 0.021(5) 0.019(5)
C111 0.043(6) 0.076(7) 0.047(6) 0.036(6) 0.021(5) 0.030(5)
C112 0.054(6) 0.060(6) 0.039(5) 0.022(5) 0.016(5) 0.028(5)
C113 0.060(7) 0.090(9) 0.077(8) 0.053(7) 0.027(6) 0.047(7)
C114 0.158(17) 0.25(2) 0.109(13) 0.134(16) 0.045(12) 0.138(18)
C115 0.058(7) 0.042(6) 0.063(7) 0.019(5) 0.036(6) 0.016(5)
C116 0.059(8) 0.050(8) 0.197(18) 0.026(9) 0.070(10) -0.008(6)
C117 0.037(5) 0.043(5) 0.026(4) 0.014(4) 0.005(4) 0.015(4)
C118 0.039(5) 0.059(6) 0.044(6) 0.029(5) 0.009(4) 0.017(5)
C119 0.046(6) 0.042(5) 0.030(5) 0.008(4) -0.010(4) 0.010(4)
C120 0.028(5) 0.042(5) 0.040(5) 0.008(4) -0.005(4) 0.011(4)
C121 0.039(5) 0.040(5) 0.028(5) 0.009(4) 0.003(4) 0.005(4)
C122 0.045(6) 0.075(7) 0.033(5) 0.015(5) 0.008(5) 0.016(5)
C123 0.035(6) 0.089(9) 0.063(8) 0.024(7) 0.014(6) 0.011(6)
C124 0.033(6) 0.064(7) 0.059(7) 0.007(6) -0.008(5) 0.011(5)
C125 0.048(6) 0.050(6) 0.042(6) 0.009(5) -0.010(5) 0.022(5)
C126 0.053(7) 0.062(7) 0.063(8) 0.013(6) -0.014(6) 0.012(6)
C127 0.061(8) 0.063(8) 0.071(8) 0.017(6) -0.026(7) 0.011(6)
C128 0.045(7) 0.075(9) 0.080(10) 0.001(7) -0.029(7) 0.029(6)
C129 0.041(7) 0.082(9) 0.067(8) 0.005(7) -0.012(6) 0.017(6)
C130 0.051(6) 0.064(7) 0.033(5) 0.023(5) -0.006(4) 0.019(5)
C131 0.073(8) 0.055(6) 0.034(5) 0.023(5) 0.004(5) 0.021(6)
C132 0.077(8) 0.055(6) 0.041(6) 0.034(5) 0.025(5) 0.031(6)
C133 0.035(5) 0.053(6) 0.043(5) 0.025(5) 0.010(4) 0.012(4)
I7 0.0292(5) 0.0446(5) 0.0469(5) 0.0235(4) -0.0001(4) 0.0134(4)
I8 0.0922(18) 0.0973(18) 0.0836(16) 0.0567(15) 0.0396(14) 0.0673(15)

loop_
_atom_type_symbol
_atom_type_description
_atom_type_scat_dispersion_real
_atom_type_scat_dispersion_imag
_atom_type_scat_source
C C 0.0033 0.0016 'International Tables Vol C Tables 4.2.6.8 and 6.1.1.4'
H H 0.0000 0.0000 'International Tables Vol C Tables 4.2.6.8 and 6.1.1.4'
Cl Cl 0.1484 0.1585 'International Tables Vol C Tables 4.2.6.8 and 6.1.1.4'
N N 0.0061 0.0033 'International Tables Vol C Tables 4.2.6.8 and 6.1.1.4'
Ni Ni 0.3393 1.1124 'International Tables Vol C Tables 4.2.6.8 and 6.1.1.4'
O O 0.0106 0.0060 'International Tables Vol C Tables 4.2.6.8 and 6.1.1.4'
I I -0.4742 1.8119 'International Tables Vol C Tables 4.2.6.8 and 6.1.1.4'

loop_
_geom_angle_atom_site_label_1
_geom_angle_atom_site_label_2
_geom_angle_atom_site_label_3
_geom_angle
_geom_angle_site_symmetry_1
_geom_angle_site_symmetry_3
_geom_angle_publ_flag
O1 Ni1 O26 88.6(2) . . ?
O1 Ni1 O15 82.2(2) . . ?
O26 Ni1 O15 91.9(2) . . ?
O1 Ni1 O3 82.4(2) . . ?
O26 Ni1 O3 90.8(2) . . ?
O15 Ni1 O3 164.3(2) . . ?
O1 Ni1 I2 170.42(16) . . ?
O26 Ni1 I2 96.22(17) . . ?
O15 Ni1 I2 105.81(16) . . ?
O3 Ni1 I2 89.23(16) . . ?
O1 Ni1 I1 84.24(15) . . ?
O26 Ni1 I1 172.41(17) . . ?
O15 Ni1 I1 89.57(15) . . ?
O3 Ni1 I1 85.83(15) . . ?
I2 Ni1 I1 90.53(6) . . ?
O1 Ni1 Ni10 41.79(14) . . ?
O26 Ni1 Ni10 79.51(17) . . ?
O15 Ni1 Ni10 42.75(15) . . ?
O3 Ni1 Ni10 122.98(16) . . ?
I2 Ni1 Ni10 147.33(6) . . ?
I1 Ni1 Ni10 96.66(4) . . ?
O1 Ni2 O8 86.7(2) . . ?
O1 Ni2 O27 165.4(2) . . ?
O8 Ni2 O27 98.6(2) . . ?
O1 Ni2 O2 95.4(2) . . ?
O8 Ni2 O2 90.3(2) . . ?
O27 Ni2 O2 98.2(2) . . ?
O1 Ni2 O16 79.7(2) . . ?
O8 Ni2 O16 92.6(2) . . ?
O27 Ni2 O16 86.4(2) . . ?
O2 Ni2 O16 174.2(2) . . ?
O1 Ni2 I1 84.46(15) . . ?
O8 Ni2 I1 168.97(15) . . ?
O27 Ni2 I1 91.56(16) . . ?
O2 Ni2 I1 83.94(15) . . ?
O16 Ni2 I1 92.43(14) . . ?
O2 Ni3 O4 176.5(2) . . ?
O2 Ni3 O5 93.3(2) . . ?
O4 Ni3 O5 83.3(2) . . ?
O2 Ni3 O29 100.1(2) . . ?
O4 Ni3 O29 79.7(2) . . ?
O5 Ni3 O29 86.4(2) . . ?
O2 Ni3 O3 91.8(2) . . ?
O4 Ni3 O3 88.2(2) . . ?
O5 Ni3 O3 90.1(2) . . ?
O29 Ni3 O3 167.7(2) . . ?
O2 Ni3 I1 87.64(15) . . ?
O4 Ni3 I1 95.82(16) . . ?
O5 Ni3 I1 178.56(16) . . ?
O29 Ni3 I1 94.52(15) . . ?
O3 Ni3 I1 88.73(15) . . ?
O31 Ni4 N9 87.9(3) . . ?
O31 Ni4 O4 91.2(2) . . ?
N9 Ni4 O4 162.9(3) . . ?
O31 Ni4 O30 171.3(2) . . ?
N9 Ni4 O30 100.6(3) . . ?
O4 Ni4 O30 80.2(2) . . ?
O31 Ni4 O5 91.7(2) . . ?
N9 Ni4 O5 81.2(2) . . ?
O4 Ni4 O5 81.8(2) . . ?
O30 Ni4 O5 87.9(2) . . ?
O31 Ni4 I3 87.8(2) . . ?
N9 Ni4 I3 104.0(2) . . ?
O4 Ni4 I3 93.02(18) . . ?
O30 Ni4 I3 91.76(18) . . ?
O5 Ni4 I3 174.78(17) . . ?
O2 Ni5 O24 88.2(2) . . ?
O2 Ni5 O28 94.6(2) . . ?
O24 Ni5 O28 165.3(2) . . ?
O2 Ni5 O6 93.1(2) . . ?
O24 Ni5 O6 97.9(2) . . ?
O28 Ni5 O6 96.3(2) . . ?
O2 Ni5 N8 178.5(2) . . ?
O24 Ni5 N8 91.2(3) . . ?
O28 Ni5 N8 85.6(3) . . ?
O6 Ni5 N8 88.4(2) . . ?
O2 Ni5 O7 91.08(19) . . ?
O24 Ni5 O7 79.7(2) . . ?
O28 Ni5 O7 85.9(2) . . ?
O6 Ni5 O7 175.1(2) . . ?
N8 Ni5 O7 87.4(2) . . ?
O24 Ni6 O23 177.9(2) . . ?
O24 Ni6 N4 87.9(2) . . ?
O23 Ni6 N4 90.0(2) . . ?
O24 Ni6 O8 102.2(2) . . ?
O23 Ni6 O8 79.8(2) . . ?
N4 Ni6 O8 169.8(2) . . ?
O24 Ni6 O13 88.7(2) . . ?
O23 Ni6 O13 91.2(2) . . ?
N4 Ni6 O13 93.4(2) . . ?
O8 Ni6 O13 86.2(2) . . ?
O24 Ni6 O7 81.3(2) . . ?
O23 Ni6 O7 98.8(2) . . ?
N4 Ni6 O7 87.7(2) . . ?
O8 Ni6 O7 94.56(19) . . ?
O13 Ni6 O7 170.0(2) . . ?
O8 Ni7 O9 166.7(2) . . ?
O8 Ni7 O23 77.9(2) . . ?
O9 Ni7 O23 89.0(2) . . ?
O8 Ni7 O17 100.5(2) . . ?
O9 Ni7 O17 80.7(2) . . ?
O23 Ni7 O17 89.1(2) . . ?
O8 Ni7 O12 90.0(2) . . ?
O9 Ni7 O12 89.0(2) . . ?
O23 Ni7 O12 92.3(2) . . ?
O17 Ni7 O12 169.5(2) . . ?
O8 Ni7 O14 94.1(2) . . ?
O9 Ni7 O14 99.2(2) . . ?
O23 Ni7 O14 170.9(2) . . ?
O17 Ni7 O14 88.2(2) . . ?
O12 Ni7 O14 92.0(2) . . ?
O21 Ni8 O9 95.1(2) . . ?
O21 Ni8 O19 92.5(3) . . ?
O9 Ni8 O19 94.0(2) . . ?
O21 Ni8 O11 166.2(3) . . ?
O9 Ni8 O11 84.0(2) . . ?
O19 Ni8 O11 101.3(3) . . ?
O21 Ni8 O10 87.7(2) . . ?
O9 Ni8 O10 85.8(2) . . ?
O19 Ni8 O10 179.8(3) . . ?
O11 Ni8 O10 78.5(2) . . ?
O21 Ni8 I4 88.2(2) . . ?
O9 Ni8 I4 172.00(19) . . ?
O19 Ni8 I4 93.1(2) . . ?
O11 Ni8 I4 91.07(19) . . ?
O10 Ni8 I4 87.02(17) . . ?
N1 Ni9 O10 171.2(3) . . ?
N1 Ni9 O11 88.4(3) . . ?
O10 Ni9 O11 82.9(2) . . ?
N1 Ni9 N2 95.4(3) . . ?
O10 Ni9 N2 93.5(3) . . ?
O11 Ni9 N2 174.1(3) . . ?
N1 Ni9 O12 86.3(2) . . ?
O10 Ni9 O12 93.4(2) . . ?
O11 Ni9 O12 96.9(2) . . ?
N2 Ni9 O12 87.9(2) . . ?
N1 Ni9 I5 94.4(2) . . ?
O10 Ni9 I5 86.4(2) . . ?
O11 Ni9 I5 86.2(2) . . ?
N2 Ni9 I5 88.9(2) . . ?
O12 Ni9 I5 176.8(2) . . ?
N3 Ni10 O1 170.4(2) . . ?
N3 Ni10 O15 86.8(3) . . ?
O1 Ni10 O15 83.6(2) . . ?
N3 Ni10 O25 91.4(2) . . ?
O1 Ni10 O25 88.1(2) . . ?
O15 Ni10 O25 94.0(2) . . ?
N3 Ni10 O14 86.9(2) . . ?
O1 Ni10 O14 102.7(2) . . ?
O15 Ni10 O14 170.2(2) . . ?
O25 Ni10 O14 93.6(2) . . ?
N3 Ni10 O16 101.9(2) . . ?
O1 Ni10 O16 79.3(2) . . ?
O15 Ni10 O16 89.8(2) . . ?
O25 Ni10 O16 166.4(2) . . ?
O14 Ni10 O16 84.2(2) . . ?
N3 Ni10 Ni1 128.9(2) . . ?
O1 Ni10 Ni1 41.65(14) . . ?
O15 Ni10 Ni1 44.36(15) . . ?
O25 Ni10 Ni1 80.24(16) . . ?
O14 Ni10 Ni1 143.54(15) . . ?
O16 Ni10 Ni1 93.46(14) . . ?
O20 Ni11 O18 90.5(2) . . ?
O20 Ni11 O9 100.3(2) . . ?
O18 Ni11 O9 93.0(2) . . ?
O20 Ni11 O22 168.8(2) . . ?
O18 Ni11 O22 87.5(2) . . ?
O9 Ni11 O22 90.8(2) . . ?
O20 Ni11 N5 87.3(3) . . ?
O18 Ni11 N5 96.6(3) . . ?
O9 Ni11 N5 167.7(3) . . ?
O22 Ni11 N5 81.9(3) . . ?
O20 Ni11 O17 89.3(2) . . ?
O18 Ni11 O17 169.8(2) . . ?
O9 Ni11 O17 76.9(2) . . ?
O22 Ni11 O17 94.6(2) . . ?
N5 Ni11 O17 93.7(3) . . ?
N6 Ni12 O30 86.5(3) . . ?
N6 Ni12 O4 158.5(3) . . ?
O30 Ni12 O4 81.2(2) . . ?
N6 Ni12 N7 96.9(3) . . ?
O30 Ni12 N7 175.7(3) . . ?
O4 Ni12 N7 96.4(3) . . ?
N6 Ni12 O29 84.5(2) . . ?
O30 Ni12 O29 94.7(2) . . ?
O4 Ni12 O29 79.2(2) . . ?
N7 Ni12 O29 88.2(3) . . ?
N6 Ni12 I6 102.6(2) . . ?
O30 Ni12 I6 89.00(18) . . ?
O4 Ni12 I6 94.68(18) . . ?
N7 Ni12 I6 87.7(2) . . ?
O29 Ni12 I6 172.22(18) . . ?
Ni3 I1 Ni2 78.55(4) . . ?
Ni3 I1 Ni1 81.64(4) . . ?
Ni2 I1 Ni1 78.40(4) . . ?
Ni1 O1 Ni10 96.6(2) . . ?
Ni1 O1 Ni2 112.8(2) . . ?
Ni10 O1 Ni2 104.7(2) . . ?
Ni3 O2 Ni5 113.3(2) . . ?
Ni3 O2 Ni2 107.2(2) . . ?
Ni5 O2 Ni2 120.9(2) . . ?
Ni3 O3 Ni1 103.8(2) . . ?
Ni3 O4 Ni12 101.5(2) . . ?
Ni3 O4 Ni4 97.5(2) . . ?
Ni12 O4 Ni4 99.4(2) . . ?
C1 O5 Ni3 125.9(5) . . ?
C1 O5 Ni4 125.7(5) . . ?
Ni3 O5 Ni4 94.9(2) . . ?
C1 O6 Ni5 137.6(6) . . ?
C88 O7 Ni6 126.5(5) . . ?
C88 O7 Ni5 119.1(5) . . ?
Ni6 O7 Ni5 94.9(2) . . ?
Ni2 O8 Ni7 119.0(2) . . ?
Ni2 O8 Ni6 116.0(2) . . ?
Ni7 O8 Ni6 99.2(2) . . ?
Ni8 O9 Ni7 126.9(3) . . ?
Ni8 O9 Ni11 112.0(3) . . ?
Ni7 O9 Ni11 102.8(2) . . ?
C22 O10 Ni9 128.7(5) . . ?
C22 O10 Ni8 122.0(5) . . ?
Ni9 O10 Ni8 98.8(2) . . ?
C2 O11 Ni9 121.1(6) . . ?
C2 O11 Ni8 131.2(6) . . ?
Ni9 O11 Ni8 99.2(2) . . ?
C7 O12 Ni9 122.4(5) . . ?
C7 O12 Ni7 123.3(5) . . ?
Ni9 O12 Ni7 113.7(2) . . ?
C7 O13 Ni6 133.2(5) . . ?
C22 O14 Ni10 122.2(5) . . ?
C22 O14 Ni7 117.9(5) . . ?
Ni10 O14 Ni7 118.6(2) . . ?
C23 O15 Ni10 119.7(5) . . ?
C23 O15 Ni1 136.7(5) . . ?
Ni10 O15 Ni1 92.9(2) . . ?
C40 O16 Ni2 119.6(5) . . ?
C40 O16 Ni10 133.2(5) . . ?
Ni2 O16 Ni10 95.3(2) . . ?
C40 O17 Ni7 121.2(5) . . ?
C40 O17 Ni11 147.0(5) . . ?
Ni7 O17 Ni11 91.2(2) . . ?
C41 O18 Ni11 124.5(6) . . ?
C41 O19 Ni8 134.9(6) . . ?
C48 O20 Ni11 128.4(6) . . ?
C48 O21 Ni8 128.6(6) . . ?
C55 O22 Ni11 128.6(5) . . ?
C55 O23 Ni6 126.9(5) . . ?
C55 O23 Ni7 133.5(5) . . ?
Ni6 O23 Ni7 97.4(2) . . ?
C60 O24 Ni6 118.0(5) . . ?
C60 O24 Ni5 132.0(5) . . ?
Ni6 O24 Ni5 100.7(2) . . ?
C81 O25 Ni10 124.8(5) . . ?
C81 O26 Ni1 126.5(5) . . ?
C88 O27 Ni2 123.4(5) . . ?
C95 O28 Ni5 127.9(5) . . ?
C95 O29 Ni3 130.6(5) . . ?
C95 O29 Ni12 127.4(5) . . ?
Ni3 O29 Ni12 99.6(2) . . ?
C96 O30 Ni12 122.2(5) . . ?
C96 O30 Ni4 130.7(5) . . ?
Ni12 O30 Ni4 99.2(2) . . ?
C121 O31 Ni4 123.9(5) . . ?
C4 N1 C5 120.3(8) . . ?
C4 N1 Ni9 125.6(7) . . ?
C5 N1 Ni9 114.1(5) . . ?
C20 N2 Ni9 163.2(7) . . ?
C25 N3 C26 120.5(7) . . ?
C25 N3 Ni10 121.6(6) . . ?
C26 N3 Ni10 117.1(5) . . ?
C58 N4 C57 120.1(7) . . ?
C58 N4 Ni6 120.9(5) . . ?
C57 N4 Ni6 118.9(5) . . ?
C73 N5 Ni11 165.5(8) . . ?
C98 N6 C99 118.7(8) . . ?
C98 N6 Ni12 124.4(6) . . ?
C99 N6 Ni12 116.6(5) . . ?
C113 N7 Ni12 168.6(8) . . ?
C115 N8 Ni5 164.7(9) . . ?
C119 N9 C118 118.2(8) . . ?
C119 N9 Ni4 124.2(7) . . ?
C118 N9 Ni4 117.2(6) . . ?
O6 C1 O5 124.7(8) . . ?
O6 C1 C117 117.4(8) . . ?
O5 C1 C117 117.9(7) . . ?
O11 C2 C3 124.2(8) . . ?
O11 C2 C15 115.5(9) . . ?
C3 C2 C15 120.3(9) . . ?
C2 C3 C4 122.3(8) . . ?
C2 C3 C12 118.8(9) . . ?
C4 C3 C12 118.8(9) . . ?
N1 C4 C3 126.6(9) . . ?
N1 C4 H4 116.7 . . ?
C3 C4 H4 116.7 . . ?
C6 C5 N1 119.6(8) . . ?
C6 C5 C11 119.5(9) . . ?
N1 C5 C11 120.8(8) . . ?
C5 C6 C8 120.2(8) . . ?
C5 C6 C7 123.0(8) . . ?
C8 C6 C7 116.8(7) . . ?
O13 C7 O12 125.1(7) . . ?
O13 C7 C6 114.4(7) . . ?
O12 C7 C6 120.5(7) . . ?
C9 C8 C6 119.7(9) . . ?
C9 C8 H8 120.1 . . ?
C6 C8 H8 120.1 . . ?
C8 C9 C10 121.2(9) . . ?
C8 C9 Cl1 119.8(8) . . ?
C10 C9 Cl1 118.9(8) . . ?
C11 C10 C9 119.7(9) . . ?
C11 C10 H10 120.1 . . ?
C9 C10 H10 120.1 . . ?
C10 C11 C5 119.5(9) . . ?
C10 C11 H11 120.2 . . ?
C5 C11 H11 120.2 . . ?
C13 C12 C19 118.7(9) . . ?
C13 C12 C3 119.2(10) . . ?
C19 C12 C3 122.2(10) . . ?
C14 C13 C12 119.7(9) . . ?
C14 C13 C16 121.9(11) . . ?
C12 C13 C16 118.5(11) . . ?
C15 C14 C13 122.8(10) . . ?
C15 C14 H14 118.6 . . ?
C13 C14 H14 118.6 . . ?
C14 C15 C2 119.2(11) . . ?
C14 C15 H15 120.4 . . ?
C2 C15 H15 120.4 . . ?
C17 C16 C13 122.5(13) . . ?
C17 C16 H16 118.8 . . ?
C13 C16 H16 118.8 . . ?
C16 C17 C18 118.8(11) . . ?
C16 C17 H17 120.6 . . ?
C18 C17 H17 120.6 . . ?
C19 C18 C17 121.6(13) . . ?
C19 C18 H18 119.2 . . ?
C17 C18 H18 119.2 . . ?
C18 C19 C12 119.9(12) . . ?
C18 C19 H19 120.0 . . ?
C12 C19 H19 120.0 . . ?
N2 C20 C21 176.7(9) . . ?
C20 C21 H21A 109.5 . . ?
C20 C21 H21B 109.5 . . ?
H21A C21 H21B 109.5 . . ?
C20 C21 H21C 109.5 . . ?
H21A C21 H21C 109.5 . . ?
H21B C21 H21C 109.5 . . ?
O14 C22 O10 123.1(7) . . ?
O14 C22 C27 122.7(7) . . ?
O10 C22 C27 114.1(7) . . ?
O15 C23 C24 123.6(8) . . ?
O15 C23 C35 119.4(8) . . ?
C24 C23 C35 116.9(8) . . ?
C23 C24 C25 120.3(8) . . ?
C23 C24 C32 120.9(8) . . ?
C25 C24 C32 118.0(8) . . ?
N3 C25 C24 126.1(8) . . ?
N3 C25 H25 117.0 . . ?
C24 C25 H25 117.0 . . ?
C31 C26 N3 121.1(7) . . ?
C31 C26 C27 118.3(7) . . ?
N3 C26 C27 120.0(7) . . ?
C28 C27 C26 118.7(7) . . ?
C28 C27 C22 117.2(7) . . ?
C26 C27 C22 124.1(7) . . ?
C29 C28 C27 121.2(8) . . ?
C29 C28 H28 119.4 . . ?
C27 C28 H28 119.4 . . ?
C30 C29 C28 120.1(8) . . ?
C30 C29 Cl2 120.2(7) . . ?
C28 C29 Cl2 119.7(8) . . ?
C29 C30 C31 120.5(8) . . ?
C29 C30 H30 119.8 . . ?
C31 C30 H30 119.8 . . ?
C30 C31 C26 121.1(8) . . ?
C30 C31 H31 119.4 . . ?
C26 C31 H31 119.4 . . ?
C39 C32 C33 118.0(9) . . ?
C39 C32 C24 123.5(9) . . ?
C33 C32 C24 118.5(8) . . ?
C32 C33 C34 119.6(8) . . ?
C32 C33 C36 119.3(10) . . ?
C34 C33 C36 121.1(10) . . ?
C35 C34 C33 121.6(9) . . ?
C35 C34 H34 119.2 . . ?
C33 C34 H34 119.2 . . ?
C34 C35 C23 122.3(9) . . ?
C34 C35 H35 118.8 . . ?
C23 C35 H35 118.8 . . ?
C37 C36 C33 120.7(11) . . ?
C37 C36 H36 119.6 . . ?
C33 C36 H36 119.6 . . ?
C36 C37 C38 119.9(9) . . ?
C36 C37 H37 120.0 . . ?
C38 C37 H37 120.0 . . ?
C39 C38 C37 120.4(10) . . ?
C39 C38 H38 119.8 . . ?
C37 C38 H38 119.8 . . ?
C38 C39 C32 121.6(10) . . ?
C38 C39 H39 119.2 . . ?
C32 C39 H39 119.2 . . ?
O17 C40 O16 122.5(7) . . ?
O17 C40 C75 123.1(7) . . ?
O16 C40 C75 114.4(7) . . ?
O18 C41 O19 126.9(8) . . ?
O18 C41 C42 115.6(9) . . ?
O19 C41 C42 117.5(9) . . ?
C47 C42 C43 121.7(12) . . ?
C47 C42 C41 119.4(11) . . ?
C43 C42 C41 118.8(10) . . ?
C42 C43 C44 120.1(15) . . ?
C42 C43 H43 119.9 . . ?
C44 C43 H43 119.9 . . ?
C43 C44 C45 117(2) . . ?
C43 C44 H44 121.7 . . ?
C45 C44 H44 121.7 . . ?
C46 C45 C44 122(2) . . ?
C46 C45 H45 119.0 . . ?
C44 C45 H45 119.0 . . ?
C47 C46 C45 119(2) . . ?
C47 C46 H46 120.7 . . ?
C45 C46 H46 120.7 . . ?
C46 C47 C42 120.5(16) . . ?
C46 C47 H47 119.8 . . ?
C42 C47 H47 119.8 . . ?
O21 C48 O20 128.2(9) . . ?
O21 C48 C49 118.9(8) . . ?
O20 C48 C49 112.9(9) . . ?
C54 C49 C50 119.3(10) . . ?
C54 C49 C48 118.1(10) . . ?
C50 C49 C48 122.7(9) . . ?
C51 C50 C49 119.6(11) . . ?
C51 C50 H50 120.2 . . ?
C49 C50 H50 120.2 . . ?
C52 C51 C50 120.0(12) . . ?
C52 C51 H51 120.0 . . ?
C50 C51 H51 120.0 . . ?
C51 C52 C53 121.7(11) . . ?
C51 C52 H52 119.2 . . ?
C53 C52 H52 119.2 . . ?
C52 C53 C54 119.7(11) . . ?
C52 C53 H53 120.1 . . ?
C54 C53 H53 120.1 . . ?
C49 C54 C53 119.7(11) . . ?
C49 C54 H54 120.1 . . ?
C53 C54 H54 120.1 . . ?
O22 C55 O23 122.8(7) . . ?
O22 C55 C56 116.5(7) . . ?
O23 C55 C56 120.7(6) . . ?
C72 C56 C57 119.4(7) . . ?
C72 C56 C55 114.2(7) . . ?
C57 C56 C55 126.4(7) . . ?
C69 C57 C56 118.2(7) . . ?
C69 C57 N4 120.4(7) . . ?
C56 C57 N4 121.2(6) . . ?
N4 C58 C59 125.6(8) . . ?
N4 C58 H58 117.2 . . ?
C59 C58 H58 117.2 . . ?
C60 C59 C64 119.6(8) . . ?
C60 C59 C58 120.8(7) . . ?
C64 C59 C58 119.5(8) . . ?
O24 C60 C59 124.4(7) . . ?
O24 C60 C61 116.9(8) . . ?
C59 C60 C61 118.7(8) . . ?
C62 C61 C60 120.4(9) . . ?
C62 C61 H61 119.8 . . ?
C60 C61 H61 119.8 . . ?
C61 C62 C63 122.6(9) . . ?
C61 C62 H62 118.7 . . ?
C63 C62 H62 118.7 . . ?
C62 C63 C68 120.5(9) . . ?
C62 C63 C64 119.3(8) . . ?
C68 C63 C64 120.2(10) . . ?
C65 C64 C63 116.9(8) . . ?
C65 C64 C59 123.9(8) . . ?
C63 C64 C59 119.2(8) . . ?
C66 C65 C64 120.9(10) . . ?
C66 C65 H65 119.5 . . ?
C64 C65 H65 119.5 . . ?
C65 C66 C67 121.5(11) . . ?
C65 C66 H66 119.2 . . ?
C67 C66 H66 119.2 . . ?
C68 C67 C66 118.0(11) . . ?
C68 C67 H67 121.0 . . ?
C66 C67 H67 121.0 . . ?
C67 C68 C63 122.3(11) . . ?
C67 C68 H68 118.8 . . ?
C63 C68 H68 118.8 . . ?
C70 C69 C57 121.8(8) . . ?
C70 C69 H69 119.1 . . ?
C57 C69 H69 119.1 . . ?
C71 C70 C69 118.9(7) . . ?
C71 C70 H70 120.6 . . ?
C69 C70 H70 120.6 . . ?
C70 C71 C72 121.3(7) . . ?
C70 C71 Cl3 121.6(6) . . ?
C72 C71 Cl3 117.0(6) . . ?
C71 C72 C56 120.4(8) . . ?
C71 C72 H72 119.8 . . ?
C56 C72 H72 119.8 . . ?
N5 C73 C74 177.2(14) . . ?
C73 C74 H74A 109.5 . . ?
C73 C74 H74B 109.5 . . ?
H74A C74 H74B 109.5 . . ?
C73 C74 H74C 109.5 . . ?
H74A C74 H74C 109.5 . . ?
H74B C74 H74C 109.5 . . ?
C80 C75 C76 119.5(8) . . ?
C80 C75 C40 121.8(8) . . ?
C76 C75 C40 118.7(7) . . ?
C75 C76 C77 119.7(8) . . ?
C75 C76 H76 120.1 . . ?
C77 C76 H76 120.1 . . ?
C78 C77 C76 120.2(9) . . ?
C78 C77 H77 119.9 . . ?
C76 C77 H77 119.9 . . ?
C79 C78 C77 119.8(9) . . ?
C79 C78 H78 120.1 . . ?
C77 C78 H78 120.1 . . ?
C78 C79 C80 121.1(10) . . ?
C78 C79 H79 119.4 . . ?
C80 C79 H79 119.4 . . ?
C75 C80 C79 119.5(9) . . ?
C75 C80 H80 120.3 . . ?
C79 C80 H80 120.3 . . ?
O25 C81 O26 127.2(7) . . ?
O25 C81 C82 115.6(7) . . ?
O26 C81 C82 117.2(7) . . ?
C87 C82 C83 119.2(8) . . ?
C87 C82 C81 120.7(8) . . ?
C83 C82 C81 120.0(8) . . ?
C84 C83 C82 119.7(10) . . ?
C84 C83 H83 120.2 . . ?
C82 C83 H83 120.2 . . ?
C85 C84 C83 120.6(11) . . ?
C85 C84 H84 119.7 . . ?
C83 C84 H84 119.7 . . ?
C84 C85 C86 120.6(11) . . ?
C84 C85 H85 119.7 . . ?
C86 C85 H85 119.7 . . ?
C85 C86 C87 120.3(12) . . ?
C85 C86 H86 119.9 . . ?
C87 C86 H86 119.9 . . ?
C82 C87 C86 119.5(11) . . ?
C82 C87 H87 120.3 . . ?
C86 C87 H87 120.3 . . ?
O27 C88 O7 123.8(7) . . ?
O27 C88 C89 117.9(7) . . ?
O7 C88 C89 118.3(7) . . ?
C94 C89 C90 119.9(8) . . ?
C94 C89 C88 121.8(7) . . ?
C90 C89 C88 118.3(7) . . ?
C89 C90 C91 119.4(9) . . ?
C89 C90 H90 120.3 . . ?
C91 C90 H90 120.3 . . ?
C92 C91 C90 120.3(9) . . ?
C92 C91 H91 119.9 . . ?
C90 C91 H91 119.9 . . ?
C91 C92 C93 119.5(9) . . ?
C91 C92 H92 120.2 . . ?
C93 C92 H92 120.2 . . ?
C94 C93 C92 120.9(9) . . ?
C94 C93 H93 119.6 . . ?
C92 C93 H93 119.6 . . ?
C89 C94 C93 120.0(9) . . ?
C89 C94 H94 120.0 . . ?
C93 C94 H94 120.0 . . ?
O28 C95 O29 123.3(7) . . ?
O28 C95 C100 116.3(7) . . ?
O29 C95 C100 120.4(8) . . ?
O30 C96 C97 121.9(8) . . ?
O30 C96 C108 118.2(8) . . ?
C97 C96 C108 119.8(8) . . ?
C96 C97 C98 121.9(7) . . ?
C96 C97 C105 118.1(8) . . ?
C98 C97 C105 119.8(8) . . ?
N6 C98 C97 125.6(8) . . ?
N6 C98 H98 117.2 . . ?
C97 C98 H98 117.2 . . ?
C104 C99 N6 121.9(8) . . ?
C104 C99 C100 118.2(9) . . ?
N6 C99 C100 119.8(8) . . ?
C101 C100 C99 119.6(8) . . ?
C101 C100 C95 118.1(7) . . ?
C99 C100 C95 122.2(8) . . ?
C102 C101 C100 119.0(8) . . ?
C102 C101 H101 120.5 . . ?
C100 C101 H101 120.5 . . ?
C103 C102 C101 122.0(8) . . ?
C103 C102 Cl4 120.5(7) . . ?
C101 C102 Cl4 117.3(7) . . ?
C104 C103 C102 118.7(8) . . ?
C104 C103 H103 120.6 . . ?
C102 C103 H103 120.6 . . ?
C103 C104 C99 122.5(9) . . ?
C103 C104 H104 118.8 . . ?
C99 C104 H104 118.8 . . ?
C112 C105 C106 118.5(8) . . ?
C112 C105 C97 122.4(9) . . ?
C106 C105 C97 119.1(8) . . ?
C107 C106 C105 120.2(8) . . ?
C107 C106 C109 120.0(9) . . ?
C105 C106 C109 119.7(9) . . ?
C108 C107 C106 120.2(8) . . ?
C108 C107 H107 119.9 . . ?
C106 C107 H107 119.9 . . ?
C107 C108 C96 122.5(9) . . ?
C107 C108 H108 118.7 . . ?
C96 C108 H108 118.7 . . ?
C110 C109 C106 119.9(9) . . ?
C110 C109 H109 120.1 . . ?
C106 C109 H109 120.1 . . ?
C111 C110 C109 119.8(9) . . ?
C111 C110 H110 120.1 . . ?
C109 C110 H110 120.1 . . ?
C110 C111 C112 121.9(9) . . ?
C110 C111 H111 119.0 . . ?
C112 C111 H111 119.0 . . ?
C111 C112 C105 120.2(10) . . ?
C111 C112 H112 119.9 . . ?
C105 C112 H112 119.9 . . ?
N7 C113 C114 177.3(13) . . ?
C113 C114 H11D 109.5 . . ?
C113 C114 H11E 109.5 . . ?
H11D C114 H11E 109.5 . . ?
C113 C114 H11F 109.5 . . ?
H11D C114 H11F 109.5 . . ?
H11E C114 H11F 109.5 . . ?
N8 C115 C116 172.5(15) . . ?
C115 C116 H11A 109.5 . . ?
C115 C116 H11B 109.5 . . ?
H11A C116 H11B 109.5 . . ?
C115 C116 H11C 109.5 . . ?
H11A C116 H11C 109.5 . . ?
H11B C116 H11C 109.5 . . ?
C133 C117 C118 119.3(8) . . ?
C133 C117 C1 116.0(8) . . ?
C118 C117 C1 124.8(8) . . ?
C117 C118 C130 119.7(9) . . ?
C117 C118 N9 120.8(8) . . ?
C130 C118 N9 119.4(9) . . ?
N9 C119 C120 126.0(9) . . ?
N9 C119 H119 117.0 . . ?
C120 C119 H119 117.0 . . ?
C121 C120 C125 120.9(9) . . ?
C121 C120 C119 120.4(8) . . ?
C125 C120 C119 118.5(9) . . ?
O31 C121 C120 125.2(8) . . ?
O31 C121 C122 117.9(8) . . ?
C120 C121 C122 116.8(9) . . ?
C123 C122 C121 122.2(10) . . ?
C123 C122 H122 118.9 . . ?
C121 C122 H122 118.9 . . ?
C122 C123 C124 121.9(11) . . ?
C122 C123 H123 119.1 . . ?
C124 C123 H123 119.1 . . ?
C129 C124 C123 121.3(12) . . ?
C129 C124 C125 120.7(12) . . ?
C123 C124 C125 117.9(9) . . ?
C126 C125 C124 117.2(10) . . ?
C126 C125 C120 122.9(11) . . ?
C124 C125 C120 119.9(10) . . ?
C127 C126 C125 121.2(13) . . ?
C127 C126 H126 119.4 . . ?
C125 C126 H126 119.4 . . ?
C128 C127 C126 119.7(13) . . ?
C128 C127 H127 120.2 . . ?
C126 C127 H127 120.2 . . ?
C129 C128 C127 120.7(11) . . ?
C129 C128 H128 119.6 . . ?
C127 C128 H128 119.6 . . ?
C128 C129 C124 120.4(13) . . ?
C128 C129 H129 119.8 . . ?
C124 C129 H129 119.8 . . ?
C131 C130 C118 120.4(9) . . ?
C131 C130 H130 119.8 . . ?
C118 C130 H130 119.8 . . ?
C132 C131 C130 119.6(9) . . ?
C132 C131 H131 120.2 . . ?
C130 C131 H131 120.2 . . ?
C131 C132 C133 121.4(9) . . ?
C131 C132 Cl5 120.3(8) . . ?
C133 C132 Cl5 118.3(8) . . ?
C117 C133 C132 119.5(9) . . ?
C117 C133 H133 120.2 . . ?
C132 C133 H133 120.2 . . ?

loop_
_geom_bond_atom_site_label_1
_geom_bond_atom_site_label_2
_geom_bond_distance
_geom_bond_site_symmetry_2
_geom_bond_publ_flag
Ni1 O1 1.994(5) . ?
Ni1 O26 2.020(6) . ?
Ni1 O15 2.087(5) . ?
Ni1 O3 2.151(6) . ?
Ni1 I2 2.484(2) . ?
Ni1 I1 2.6433(14) . ?
Ni1 Ni10 2.9813(14) . ?
Ni2 O1 2.005(5) . ?
Ni2 O8 2.007(5) . ?
Ni2 O27 2.014(5) . ?
Ni2 O2 2.057(5) . ?
Ni2 O16 2.134(5) . ?
Ni2 I1 2.6276(14) . ?
Ni3 O2 2.001(5) . ?
Ni3 O4 2.040(6) . ?
Ni3 O5 2.061(5) . ?
Ni3 O29 2.063(5) . ?
Ni3 O3 2.150(5) . ?
Ni3 I1 2.5315(14) . ?
Ni4 O31 1.996(6) . ?
Ni4 N9 2.016(7) . ?
Ni4 O4 2.049(5) . ?
Ni4 O30 2.069(6) . ?
Ni4 O5 2.113(5) . ?
Ni4 I3 2.498(5) . ?
Ni5 O2 2.011(5) . ?
Ni5 O24 2.063(5) . ?
Ni5 O28 2.064(6) . ?
Ni5 O6 2.066(5) . ?
Ni5 N8 2.093(7) . ?
Ni5 O7 2.126(5) . ?
Ni6 O24 1.997(5) . ?
Ni6 O23 2.002(5) . ?
Ni6 N4 2.013(6) . ?
Ni6 O8 2.044(5) . ?
Ni6 O13 2.052(5) . ?
Ni6 O7 2.120(5) . ?
Ni7 O8 2.017(5) . ?
Ni7 O9 2.017(5) . ?
Ni7 O23 2.114(5) . ?
Ni7 O17 2.128(5) . ?
Ni7 O12 2.137(5) . ?
Ni7 O14 2.176(5) . ?
Ni8 O21 2.005(6) . ?
Ni8 O9 2.006(5) . ?
Ni8 O19 2.031(6) . ?
Ni8 O11 2.113(6) . ?
Ni8 O10 2.138(6) . ?
Ni8 I4 2.479(5) . ?
Ni9 N1 1.988(7) . ?
Ni9 O10 2.025(6) . ?
Ni9 O11 2.039(6) . ?
Ni9 N2 2.092(8) . ?
Ni9 O12 2.117(5) . ?
Ni9 I5 2.367(9) . ?
Ni10 N3 1.994(6) . ?
Ni10 O1 2.000(5) . ?
Ni10 O15 2.026(5) . ?
Ni10 O25 2.039(6) . ?
Ni10 O14 2.126(5) . ?
Ni10 O16 2.158(5) . ?
Ni11 O20 2.015(6) . ?
Ni11 O18 2.016(6) . ?
Ni11 O9 2.019(6) . ?
Ni11 O22 2.050(6) . ?
Ni11 N5 2.115(9) . ?
Ni11 O17 2.283(5) . ?
Ni12 N6 2.024(7) . ?
Ni12 O30 2.030(6) . ?
Ni12 O4 2.045(6) . ?
Ni12 N7 2.076(8) . ?
Ni12 O29 2.081(5) . ?
Ni12 I6 2.482(4) . ?
Cl1 C9 1.760(11) . ?
Cl2 C29 1.731(9) . ?
Cl3 C71 1.756(8) . ?
Cl4 C102 1.759(9) . ?
Cl5 C132 1.744(10) . ?
O5 C1 1.291(10) . ?
O6 C1 1.230(10) . ?
O7 C88 1.278(9) . ?
O10 C22 1.281(9) . ?
O11 C2 1.343(11) . ?
O12 C7 1.272(10) . ?
O13 C7 1.254(10) . ?
O14 C22 1.250(9) . ?
O15 C23 1.303(10) . ?
O16 C40 1.271(9) . ?
O17 C40 1.252(10) . ?
O18 C41 1.249(11) . ?
O19 C41 1.273(12) . ?
O20 C48 1.278(11) . ?
O21 C48 1.175(11) . ?
O22 C55 1.251(9) . ?
O23 C55 1.262(9) . ?
O24 C60 1.324(10) . ?
O25 C81 1.266(10) . ?
O26 C81 1.266(10) . ?
O27 C88 1.253(9) . ?
O28 C95 1.257(10) . ?
O29 C95 1.264(10) . ?
O30 C96 1.325(10) . ?
O31 C121 1.290(11) . ?
N1 C4 1.279(11) . ?
N1 C5 1.415(11) . ?
N2 C20 1.135(11) . ?
N3 C25 1.293(11) . ?
N3 C26 1.402(10) . ?
N4 C58 1.294(10) . ?
N4 C57 1.422(10) . ?
N5 C73 1.137(13) . ?
N6 C98 1.301(11) . ?
N6 C99 1.419(12) . ?
N7 C113 1.120(13) . ?
N8 C115 1.143(12) . ?
N9 C119 1.285(11) . ?
N9 C118 1.442(12) . ?
C1 C117 1.512(12) . ?
C2 C3 1.401(13) . ?
C2 C15 1.441(14) . ?
C3 C4 1.429(13) . ?
C3 C12 1.462(13) . ?
C4 H4 0.9500 . ?
C5 C6 1.378(12) . ?
C5 C11 1.415(13) . ?
C6 C8 1.393(12) . ?
C6 C7 1.533(11) . ?
C8 C9 1.363(13) . ?
C8 H8 0.9500 . ?
C9 C10 1.388(15) . ?
C10 C11 1.376(15) . ?
C10 H10 0.9500 . ?
C11 H11 0.9500 . ?
C12 C13 1.409(15) . ?
C12 C19 1.413(15) . ?
C13 C14 1.396(16) . ?
C13 C16 1.429(15) . ?
C14 C15 1.364(14) . ?
C14 H14 0.9500 . ?
C15 H15 0.9500 . ?
C16 C17 1.335(19) . ?
C16 H16 0.9500 . ?
C17 C18 1.403(19) . ?
C17 H17 0.9500 . ?
C18 C19 1.379(15) . ?
C18 H18 0.9500 . ?
C19 H19 0.9500 . ?
C20 C21 1.470(14) . ?
C21 H21A 0.9800 . ?
C21 H21B 0.9800 . ?
C21 H21C 0.9800 . ?
C22 C27 1.494(11) . ?
C23 C24 1.397(12) . ?
C23 C35 1.458(12) . ?
C24 C25 1.440(12) . ?
C24 C32 1.472(12) . ?
C25 H25 0.9500 . ?
C26 C31 1.395(11) . ?
C26 C27 1.427(12) . ?
C27 C28 1.394(12) . ?
C28 C29 1.383(12) . ?
C28 H28 0.9500 . ?
C29 C30 1.363(14) . ?
C30 C31 1.385(13) . ?
C30 H30 0.9500 . ?
C31 H31 0.9500 . ?
C32 C39 1.396(13) . ?
C32 C33 1.409(13) . ?
C33 C34 1.415(14) . ?
C33 C36 1.417(14) . ?
C34 C35 1.345(13) . ?
C34 H34 0.9500 . ?
C35 H35 0.9500 . ?
C36 C37 1.368(16) . ?
C36 H36 0.9500 . ?
C37 C38 1.379(16) . ?
C37 H37 0.9500 . ?
C38 C39 1.378(14) . ?
C38 H38 0.9500 . ?
C39 H39 0.9500 . ?
C40 C75 1.507(11) . ?
C41 C42 1.504(14) . ?
C42 C47 1.383(18) . ?
C42 C43 1.396(18) . ?
C43 C44 1.40(2) . ?
C43 H43 0.9500 . ?
C44 C45 1.44(3) . ?
C44 H44 0.9500 . ?
C45 C46 1.40(3) . ?
C45 H45 0.9500 . ?
C46 C47 1.37(2) . ?
C46 H46 0.9500 . ?
C47 H47 0.9500 . ?
C48 C49 1.540(13) . ?
C49 C54 1.393(14) . ?
C49 C50 1.409(15) . ?
C50 C51 1.382(14) . ?
C50 H50 0.9500 . ?
C51 C52 1.364(17) . ?
C51 H51 0.9500 . ?
C52 C53 1.365(18) . ?
C52 H52 0.9500 . ?
C53 C54 1.394(15) . ?
C53 H53 0.9500 . ?
C54 H54 0.9500 . ?
C55 C56 1.501(11) . ?
C56 C72 1.391(11) . ?
C56 C57 1.418(11) . ?
C57 C69 1.399(11) . ?
C58 C59 1.455(12) . ?
C58 H58 0.9500 . ?
C59 C60 1.409(12) . ?
C59 C64 1.440(12) . ?
C60 C61 1.451(12) . ?
C61 C62 1.342(13) . ?
C61 H61 0.9500 . ?
C62 C63 1.393(14) . ?
C62 H62 0.9500 . ?
C63 C68 1.402(14) . ?
C63 C64 1.425(13) . ?
C64 C65 1.413(13) . ?
C65 C66 1.379(14) . ?
C65 H65 0.9500 . ?
C66 C67 1.412(17) . ?
C66 H66 0.9500 . ?
C67 C68 1.353(18) . ?
C67 H67 0.9500 . ?
C68 H68 0.9500 . ?
C69 C70 1.390(12) . ?
C69 H69 0.9500 . ?
C70 C71 1.370(12) . ?
C70 H70 0.9500 . ?
C71 C72 1.385(11) . ?
C72 H72 0.9500 . ?
C73 C74 1.449(17) . ?
C74 H74A 0.9800 . ?
C74 H74B 0.9800 . ?
C74 H74C 0.9800 . ?
C75 C80 1.381(12) . ?
C75 C76 1.387(12) . ?
C76 C77 1.397(13) . ?
C76 H76 0.9500 . ?
C77 C78 1.371(14) . ?
C77 H77 0.9500 . ?
C78 C79 1.360(15) . ?
C78 H78 0.9500 . ?
C79 C80 1.394(14) . ?
C79 H79 0.9500 . ?
C80 H80 0.9500 . ?
C81 C82 1.503(11) . ?
C82 C87 1.386(13) . ?
C82 C83 1.404(13) . ?
C83 C84 1.396(14) . ?
C83 H83 0.9500 . ?
C84 C85 1.352(18) . ?
C84 H84 0.9500 . ?
C85 C86 1.374(18) . ?
C85 H85 0.9500 . ?
C86 C87 1.405(14) . ?
C86 H86 0.9500 . ?
C87 H87 0.9500 . ?
C88 C89 1.507(11) . ?
C89 C94 1.371(12) . ?
C89 C90 1.395(12) . ?
C90 C91 1.399(13) . ?
C90 H90 0.9500 . ?
C91 C92 1.367(14) . ?
C91 H91 0.9500 . ?
C92 C93 1.385(15) . ?
C92 H92 0.9500 . ?
C93 C94 1.377(13) . ?
C93 H93 0.9500 . ?
C94 H94 0.9500 . ?
C95 C100 1.503(11) . ?
C96 C97 1.408(12) . ?
C96 C108 1.409(12) . ?
C97 C98 1.440(12) . ?
C97 C105 1.476(12) . ?
C98 H98 0.9500 . ?
C99 C104 1.396(13) . ?
C99 C100 1.419(12) . ?
C100 C101 1.397(12) . ?
C101 C102 1.394(12) . ?
C101 H101 0.9500 . ?
C102 C103 1.374(13) . ?
C103 C104 1.363(13) . ?
C103 H103 0.9500 . ?
C104 H104 0.9500 . ?
C105 C112 1.404(13) . ?
C105 C106 1.416(13) . ?
C106 C107 1.407(13) . ?
C106 C109 1.422(13) . ?
C107 C108 1.361(12) . ?
C107 H107 0.9500 . ?
C108 H108 0.9500 . ?
C109 C110 1.380(14) . ?
C109 H109 0.9500 . ?
C110 C111 1.375(14) . ?
C110 H110 0.9500 . ?
C111 C112 1.379(13) . ?
C111 H111 0.9500 . ?
C112 H112 0.9500 . ?
C113 C114 1.482(18) . ?
C114 H11D 0.9800 . ?
C114 H11E 0.9800 . ?
C114 H11F 0.9800 . ?
C115 C116 1.433(15) . ?
C116 H11A 0.9800 . ?
C116 H11B 0.9800 . ?
C116 H11C 0.9800 . ?
C117 C133 1.381(13) . ?
C117 C118 1.401(13) . ?
C118 C130 1.407(13) . ?
C119 C120 1.444(14) . ?
C119 H119 0.9500 . ?
C120 C121 1.403(13) . ?
C120 C125 1.441(13) . ?
C121 C122 1.434(14) . ?
C122 C123 1.358(15) . ?
C122 H122 0.9500 . ?
C123 C124 1.412(17) . ?
C123 H123 0.9500 . ?
C124 C129 1.387(15) . ?
C124 C125 1.418(16) . ?
C125 C126 1.410(16) . ?
C126 C127 1.391(16) . ?
C126 H126 0.9500 . ?
C127 C128 1.38(2) . ?
C127 H127 0.9500 . ?
C128 C129 1.371(19) . ?
C128 H128 0.9500 . ?
C129 H129 0.9500 . ?
C130 C131 1.376(15) . ?
C130 H130 0.9500 . ?
C131 C132 1.361(15) . ?
C131 H131 0.9500 . ?
C132 C133 1.410(13) . ?
C133 H133 0.9500 . ?

loop_
_geom_torsion_atom_site_label_1
_geom_torsion_atom_site_label_2
_geom_torsion_atom_site_label_3
_geom_torsion_atom_site_label_4
_geom_torsion
_geom_torsion_site_symmetry_1
_geom_torsion_site_symmetry_2
_geom_torsion_site_symmetry_3
_geom_torsion_site_symmetry_4
_geom_torsion_publ_flag
Ni5 O6 C1 O5 2.5(14) . . . . ?
Ni5 O6 C1 C117 -176.7(6) . . . . ?
Ni3 O5 C1 O6 -23.5(12) . . . . ?
Ni4 O5 C1 O6 -154.0(6) . . . . ?
Ni3 O5 C1 C117 155.7(6) . . . . ?
Ni4 O5 C1 C117 25.2(10) . . . . ?
Ni9 O11 C2 C3 -30.5(11) . . . . ?
Ni8 O11 C2 C3 -171.5(6) . . . . ?
Ni9 O11 C2 C15 150.4(6) . . . . ?
Ni8 O11 C2 C15 9.4(11) . . . . ?
O11 C2 C3 C4 -0.2(13) . . . . ?
C15 C2 C3 C4 178.8(8) . . . . ?
O11 C2 C3 C12 -176.1(8) . . . . ?
C15 C2 C3 C12 3.0(12) . . . . ?
C5 N1 C4 C3 -174.6(8) . . . . ?
Ni9 N1 C4 C3 3.6(12) . . . . ?
C2 C3 C4 N1 15.9(14) . . . . ?
C12 C3 C4 N1 -168.2(8) . . . . ?
C4 N1 C5 C6 127.6(9) . . . . ?
Ni9 N1 C5 C6 -50.8(9) . . . . ?
C4 N1 C5 C11 -55.5(11) . . . . ?
Ni9 N1 C5 C11 126.0(7) . . . . ?
N1 C5 C6 C8 178.1(8) . . . . ?
C11 C5 C6 C8 1.2(12) . . . . ?
N1 C5 C6 C7 -2.7(12) . . . . ?
C11 C5 C6 C7 -179.6(8) . . . . ?
Ni6 O13 C7 O12 17.5(12) . . . . ?
Ni6 O13 C7 C6 -161.2(5) . . . . ?
Ni9 O12 C7 O13 171.4(6) . . . . ?
Ni7 O12 C7 O13 -17.9(11) . . . . ?
Ni9 O12 C7 C6 -10.0(10) . . . . ?
Ni7 O12 C7 C6 160.7(5) . . . . ?
C5 C6 C7 O13 -144.6(8) . . . . ?
C8 C6 C7 O13 34.6(10) . . . . ?
C5 C6 C7 O12 36.7(12) . . . . ?
C8 C6 C7 O12 -144.1(8) . . . . ?
C5 C6 C8 C9 -3.0(13) . . . . ?
C7 C6 C8 C9 177.8(8) . . . . ?
C6 C8 C9 C10 2.5(15) . . . . ?
C6 C8 C9 Cl1 -175.1(7) . . . . ?
C8 C9 C10 C11 -0.4(16) . . . . ?
Cl1 C9 C10 C11 177.2(8) . . . . ?
C9 C10 C11 C5 -1.3(15) . . . . ?
C6 C5 C11 C10 0.9(13) . . . . ?
N1 C5 C11 C10 -176.0(8) . . . . ?
C2 C3 C12 C13 -2.7(12) . . . . ?
C4 C3 C12 C13 -178.7(8) . . . . ?
C2 C3 C12 C19 177.7(8) . . . . ?
C4 C3 C12 C19 1.7(13) . . . . ?
C19 C12 C13 C14 -179.7(9) . . . . ?
C3 C12 C13 C14 0.7(13) . . . . ?
C19 C12 C13 C16 0.4(14) . . . . ?
C3 C12 C13 C16 -179.1(9) . . . . ?
C12 C13 C14 C15 1.0(15) . . . . ?
C16 C13 C14 C15 -179.1(10) . . . . ?
C13 C14 C15 C2 -0.8(15) . . . . ?
O11 C2 C15 C14 177.9(8) . . . . ?
C3 C2 C15 C14 -1.2(14) . . . . ?
C14 C13 C16 C17 178.5(11) . . . . ?
C12 C13 C16 C17 -1.6(17) . . . . ?
C13 C16 C17 C18 0.3(18) . . . . ?
C16 C17 C18 C19 2.2(17) . . . . ?
C17 C18 C19 C12 -3.3(16) . . . . ?
C13 C12 C19 C18 2.0(14) . . . . ?
C3 C12 C19 C18 -178.5(9) . . . . ?
Ni10 O14 C22 O10 -174.7(5) . . . . ?
Ni7 O14 C22 O10 18.7(10) . . . . ?
Ni10 O14 C22 C27 2.2(10) . . . . ?
Ni7 O14 C22 C27 -164.4(5) . . . . ?
Ni9 O10 C22 O14 54.7(10) . . . . ?
Ni8 O10 C22 O14 -82.3(9) . . . . ?
Ni9 O10 C22 C27 -122.4(6) . . . . ?
Ni8 O10 C22 C27 100.5(7) . . . . ?
Ni10 O15 C23 C24 31.6(10) . . . . ?
Ni1 O15 C23 C24 165.1(6) . . . . ?
Ni10 O15 C23 C35 -152.6(6) . . . . ?
Ni1 O15 C23 C35 -19.1(12) . . . . ?
O15 C23 C24 C25 11.6(12) . . . . ?
C35 C23 C24 C25 -164.3(8) . . . . ?
O15 C23 C24 C32 -178.6(7) . . . . ?
C35 C23 C24 C32 5.5(11) . . . . ?
C26 N3 C25 C24 162.9(8) . . . . ?
Ni10 N3 C25 C24 -6.1(12) . . . . ?
C23 C24 C25 N3 -26.6(13) . . . . ?
C32 C24 C25 N3 163.2(8) . . . . ?
C25 N3 C26 C31 -37.6(12) . . . . ?
Ni10 N3 C26 C31 131.9(7) . . . . ?
C25 N3 C26 C27 150.6(8) . . . . ?
Ni10 N3 C26 C27 -39.8(9) . . . . ?
C31 C26 C27 C28 2.0(12) . . . . ?
N3 C26 C27 C28 174.0(8) . . . . ?
C31 C26 C27 C22 179.3(8) . . . . ?
N3 C26 C27 C22 -8.8(12) . . . . ?
O14 C22 C27 C28 -153.1(8) . . . . ?
O10 C22 C27 C28 24.1(10) . . . . ?
O14 C22 C27 C26 29.7(12) . . . . ?
O10 C22 C27 C26 -153.1(8) . . . . ?
C26 C27 C28 C29 -3.6(14) . . . . ?
C22 C27 C28 C29 179.0(9) . . . . ?
C27 C28 C29 C30 3.9(16) . . . . ?
C27 C28 C29 Cl2 -177.1(7) . . . . ?
C28 C29 C30 C31 -2.6(16) . . . . ?
Cl2 C29 C30 C31 178.4(8) . . . . ?
C29 C30 C31 C26 1.1(15) . . . . ?
N3 C26 C31 C30 -172.7(8) . . . . ?
C27 C26 C31 C30 -0.8(13) . . . . ?
C23 C24 C32 C39 172.6(8) . . . . ?
C25 C24 C32 C39 -17.3(12) . . . . ?
C23 C24 C32 C33 -5.1(12) . . . . ?
C25 C24 C32 C33 164.9(8) . . . . ?
C39 C32 C33 C34 -176.1(8) . . . . ?
C24 C32 C33 C34 1.7(13) . . . . ?
C39 C32 C33 C36 4.3(13) . . . . ?
C24 C32 C33 C36 -177.8(8) . . . . ?
C32 C33 C34 C35 0.9(14) . . . . ?
C36 C33 C34 C35 -179.5(9) . . . . ?
C33 C34 C35 C23 -0.4(14) . . . . ?
O15 C23 C35 C34 -178.9(8) . . . . ?
C24 C23 C35 C34 -2.9(13) . . . . ?
C32 C33 C36 C37 -2.2(15) . . . . ?
C34 C33 C36 C37 178.3(10) . . . . ?
C33 C36 C37 C38 -0.4(16) . . . . ?
C36 C37 C38 C39 0.6(16) . . . . ?
C37 C38 C39 C32 1.7(15) . . . . ?
C33 C32 C39 C38 -4.1(14) . . . . ?
C24 C32 C39 C38 178.1(9) . . . . ?
Ni7 O17 C40 O16 -2.6(10) . . . . ?
Ni11 O17 C40 O16 164.7(6) . . . . ?
Ni7 O17 C40 C75 177.2(5) . . . . ?
Ni11 O17 C40 C75 -15.5(14) . . . . ?
Ni2 O16 C40 O17 67.8(9) . . . . ?
Ni10 O16 C40 O17 -64.9(10) . . . . ?
Ni2 O16 C40 C75 -111.9(6) . . . . ?
Ni10 O16 C40 C75 115.4(7) . . . . ?
Ni11 O18 C41 O19 -19.2(14) . . . . ?
Ni11 O18 C41 C42 158.5(8) . . . . ?
Ni8 O19 C41 O18 -12.0(16) . . . . ?
Ni8 O19 C41 C42 170.3(8) . . . . ?
O18 C41 C42 C47 -170.7(15) . . . . ?
O19 C41 C42 C47 7(2) . . . . ?
O18 C41 C42 C43 12(2) . . . . ?
O19 C41 C42 C43 -169.8(14) . . . . ?
C47 C42 C43 C44 -1(3) . . . . ?
C41 C42 C43 C44 175.6(18) . . . . ?
C42 C43 C44 C45 0(3) . . . . ?
C43 C44 C45 C46 6(4) . . . . ?
C44 C45 C46 C47 -9(4) . . . . ?
C45 C46 C47 C42 7(4) . . . . ?
C43 C42 C47 C46 -2(3) . . . . ?
C41 C42 C47 C46 -179.2(19) . . . . ?
Ni8 O21 C48 O20 -16.4(14) . . . . ?
Ni8 O21 C48 C49 160.3(6) . . . . ?
Ni11 O20 C48 O21 -22.8(13) . . . . ?
Ni11 O20 C48 C49 160.3(6) . . . . ?
O21 C48 C49 C54 10.6(13) . . . . ?
O20 C48 C49 C54 -172.2(8) . . . . ?
O21 C48 C49 C50 -169.8(9) . . . . ?
O20 C48 C49 C50 7.4(13) . . . . ?
C54 C49 C50 C51 0.0(16) . . . . ?
C48 C49 C50 C51 -179.6(10) . . . . ?
C49 C50 C51 C52 0.2(19) . . . . ?
C50 C51 C52 C53 0(2) . . . . ?
C51 C52 C53 C54 -1(2) . . . . ?
C50 C49 C54 C53 -0.7(16) . . . . ?
C48 C49 C54 C53 178.9(10) . . . . ?
C52 C53 C54 C49 1.3(18) . . . . ?
Ni11 O22 C55 O23 16.1(12) . . . . ?
Ni11 O22 C55 C56 -162.4(5) . . . . ?
Ni6 O23 C55 O22 -167.8(6) . . . . ?
Ni7 O23 C55 O22 -8.7(12) . . . . ?
Ni6 O23 C55 C56 10.6(10) . . . . ?
Ni7 O23 C55 C56 169.7(5) . . . . ?
O22 C55 C56 C72 16.8(10) . . . . ?
O23 C55 C56 C72 -161.7(7) . . . . ?
O22 C55 C56 C57 -163.6(7) . . . . ?
O23 C55 C56 C57 17.9(12) . . . . ?
C72 C56 C57 C69 -1.4(11) . . . . ?
C55 C56 C57 C69 179.1(7) . . . . ?
C72 C56 C57 N4 172.6(7) . . . . ?
C55 C56 C57 N4 -6.9(12) . . . . ?
C58 N4 C57 C69 -31.1(11) . . . . ?
Ni6 N4 C57 C69 145.4(6) . . . . ?
C58 N4 C57 C56 155.0(7) . . . . ?
Ni6 N4 C57 C56 -28.5(9) . . . . ?
C57 N4 C58 C59 166.3(7) . . . . ?
Ni6 N4 C58 C59 -10.2(11) . . . . ?
N4 C58 C59 C60 -20.6(13) . . . . ?
N4 C58 C59 C64 162.8(8) . . . . ?
Ni6 O24 C60 C59 35.0(10) . . . . ?
Ni5 O24 C60 C59 -104.6(9) . . . . ?
Ni6 O24 C60 C61 -143.8(6) . . . . ?
Ni5 O24 C60 C61 76.6(9) . . . . ?
C64 C59 C60 O24 -177.1(8) . . . . ?
C58 C59 C60 O24 6.3(13) . . . . ?
C64 C59 C60 C61 1.7(12) . . . . ?
C58 C59 C60 C61 -174.9(8) . . . . ?
O24 C60 C61 C62 174.2(9) . . . . ?
C59 C60 C61 C62 -4.7(13) . . . . ?
C60 C61 C62 C63 6.4(16) . . . . ?
C61 C62 C63 C68 178.4(12) . . . . ?
C61 C62 C63 C64 -5.0(17) . . . . ?
C62 C63 C64 C65 -179.5(11) . . . . ?
C68 C63 C64 C65 -2.9(17) . . . . ?
C62 C63 C64 C59 1.9(15) . . . . ?
C68 C63 C64 C59 178.5(11) . . . . ?
C60 C59 C64 C65 -178.9(10) . . . . ?
C58 C59 C64 C65 -2.3(15) . . . . ?
C60 C59 C64 C63 -0.4(14) . . . . ?
C58 C59 C64 C63 176.2(9) . . . . ?
C63 C64 C65 C66 -0.2(18) . . . . ?
C59 C64 C65 C66 178.3(12) . . . . ?
C64 C65 C66 C67 3(2) . . . . ?
C65 C66 C67 C68 -3(3) . . . . ?
C66 C67 C68 C63 0(3) . . . . ?
C62 C63 C68 C67 179.8(15) . . . . ?
C64 C63 C68 C67 3(2) . . . . ?
C56 C57 C69 C70 0.6(11) . . . . ?
N4 C57 C69 C70 -173.4(7) . . . . ?
C57 C69 C70 C71 1.6(12) . . . . ?
C69 C70 C71 C72 -3.1(12) . . . . ?
C69 C70 C71 Cl3 174.3(6) . . . . ?
C70 C71 C72 C56 2.4(12) . . . . ?
Cl3 C71 C72 C56 -175.2(6) . . . . ?
C57 C56 C72 C71 -0.1(11) . . . . ?
C55 C56 C72 C71 179.5(7) . . . . ?
O17 C40 C75 C80 34.3(12) . . . . ?
O16 C40 C75 C80 -145.9(8) . . . . ?
O17 C40 C75 C76 -147.0(8) . . . . ?
O16 C40 C75 C76 32.8(10) . . . . ?
C80 C75 C76 C77 -3.6(13) . . . . ?
C40 C75 C76 C77 177.7(8) . . . . ?
C75 C76 C77 C78 2.5(14) . . . . ?
C76 C77 C78 C79 -0.6(16) . . . . ?
C77 C78 C79 C80 -0.2(17) . . . . ?
C76 C75 C80 C79 2.8(14) . . . . ?
C40 C75 C80 C79 -178.5(9) . . . . ?
C78 C79 C80 C75 -0.9(17) . . . . ?
Ni10 O25 C81 O26 14.9(11) . . . . ?
Ni10 O25 C81 C82 -164.7(5) . . . . ?
Ni1 O26 C81 O25 -17.5(11) . . . . ?
Ni1 O26 C81 C82 162.0(5) . . . . ?
O25 C81 C82 C87 -18.4(11) . . . . ?
O26 C81 C82 C87 162.0(8) . . . . ?
O25 C81 C82 C83 158.4(8) . . . . ?
O26 C81 C82 C83 -21.1(11) . . . . ?
C87 C82 C83 C84 -0.1(13) . . . . ?
C81 C82 C83 C84 -177.0(8) . . . . ?
C82 C83 C84 C85 -1.8(15) . . . . ?
C83 C84 C85 C86 0.6(17) . . . . ?
C84 C85 C86 C87 2.4(17) . . . . ?
C83 C82 C87 C86 3.0(13) . . . . ?
C81 C82 C87 C86 179.9(8) . . . . ?
C85 C86 C87 C82 -4.3(15) . . . . ?
Ni2 O27 C88 O7 5.8(11) . . . . ?
Ni2 O27 C88 C89 -173.2(5) . . . . ?
Ni6 O7 C88 O27 52.5(10) . . . . ?
Ni5 O7 C88 O27 -69.7(9) . . . . ?
Ni6 O7 C88 C89 -128.5(6) . . . . ?
Ni5 O7 C88 C89 109.3(7) . . . . ?
O27 C88 C89 C94 -6.2(12) . . . . ?
O7 C88 C89 C94 174.8(8) . . . . ?
O27 C88 C89 C90 172.9(8) . . . . ?
O7 C88 C89 C90 -6.1(11) . . . . ?
C94 C89 C90 C91 -1.2(13) . . . . ?
C88 C89 C90 C91 179.7(8) . . . . ?
C89 C90 C91 C92 0.4(14) . . . . ?
C90 C91 C92 C93 0.4(17) . . . . ?
C91 C92 C93 C94 -0.5(18) . . . . ?
C90 C89 C94 C93 1.2(15) . . . . ?
C88 C89 C94 C93 -179.7(9) . . . . ?
C92 C93 C94 C89 -0.4(18) . . . . ?
Ni5 O28 C95 O29 -17.5(11) . . . . ?
Ni5 O28 C95 C100 163.0(5) . . . . ?
Ni3 O29 C95 O28 -27.5(12) . . . . ?
Ni12 O29 C95 O28 173.8(5) . . . . ?
Ni3 O29 C95 C100 152.0(6) . . . . ?
Ni12 O29 C95 C100 -6.7(11) . . . . ?
Ni12 O30 C96 C97 -37.2(11) . . . . ?
Ni4 O30 C96 C97 -179.4(6) . . . . ?
Ni12 O30 C96 C108 145.0(7) . . . . ?
Ni4 O30 C96 C108 2.8(12) . . . . ?
O30 C96 C97 C98 -2.7(14) . . . . ?
C108 C96 C97 C98 175.1(9) . . . . ?
O30 C96 C97 C105 -177.0(8) . . . . ?
C108 C96 C97 C105 0.7(13) . . . . ?
C99 N6 C98 C97 -175.1(8) . . . . ?
Ni12 N6 C98 C97 -2.3(13) . . . . ?
C96 C97 C98 N6 24.5(14) . . . . ?
C105 C97 C98 N6 -161.3(9) . . . . ?
C98 N6 C99 C104 -51.3(12) . . . . ?
Ni12 N6 C99 C104 135.3(8) . . . . ?
C98 N6 C99 C100 125.9(9) . . . . ?
Ni12 N6 C99 C100 -47.5(10) . . . . ?
C104 C99 C100 C101 -0.6(13) . . . . ?
N6 C99 C100 C101 -177.9(8) . . . . ?
C104 C99 C100 C95 175.0(9) . . . . ?
N6 C99 C100 C95 -2.3(13) . . . . ?
O28 C95 C100 C101 27.3(11) . . . . ?
O29 C95 C100 C101 -152.2(8) . . . . ?
O28 C95 C100 C99 -148.3(8) . . . . ?
O29 C95 C100 C99 32.2(13) . . . . ?
C99 C100 C101 C102 -1.8(13) . . . . ?
C95 C100 C101 C102 -177.5(8) . . . . ?
C100 C101 C102 C103 3.6(14) . . . . ?
C100 C101 C102 Cl4 178.8(7) . . . . ?
C101 C102 C103 C104 -3.0(15) . . . . ?
Cl4 C102 C103 C104 -178.1(8) . . . . ?
C102 C103 C104 C99 0.6(16) . . . . ?
N6 C99 C104 C103 178.5(9) . . . . ?
C100 C99 C104 C103 1.2(15) . . . . ?
C96 C97 C105 C112 -179.6(9) . . . . ?
C98 C97 C105 C112 5.9(14) . . . . ?
C96 C97 C105 C106 1.0(13) . . . . ?
C98 C97 C105 C106 -173.5(9) . . . . ?
C112 C105 C106 C107 180.0(9) . . . . ?
C97 C105 C106 C107 -0.6(14) . . . . ?
C112 C105 C106 C109 1.2(14) . . . . ?
C97 C105 C106 C109 -179.4(9) . . . . ?
C105 C106 C107 C108 -1.5(15) . . . . ?
C109 C106 C107 C108 177.3(10) . . . . ?
C106 C107 C108 C96 3.3(16) . . . . ?
O30 C96 C108 C107 174.9(9) . . . . ?
C97 C96 C108 C107 -3.0(15) . . . . ?
C107 C106 C109 C110 -179.6(9) . . . . ?
C105 C106 C109 C110 -0.8(14) . . . . ?
C106 C109 C110 C111 0.9(15) . . . . ?
C109 C110 C111 C112 -1.5(16) . . . . ?
C110 C111 C112 C105 1.9(16) . . . . ?
C106 C105 C112 C111 -1.7(15) . . . . ?
C97 C105 C112 C111 178.9(10) . . . . ?
O6 C1 C117 C133 9.9(12) . . . . ?
O5 C1 C117 C133 -169.4(8) . . . . ?
O6 C1 C117 C118 -168.5(9) . . . . ?
O5 C1 C117 C118 12.2(13) . . . . ?
C133 C117 C118 C130 3.0(14) . . . . ?
C1 C117 C118 C130 -178.6(9) . . . . ?
C133 C117 C118 N9 179.4(8) . . . . ?
C1 C117 C118 N9 -2.2(14) . . . . ?
C119 N9 C118 C117 129.2(9) . . . . ?
Ni4 N9 C118 C117 -43.6(11) . . . . ?
C119 N9 C118 C130 -54.4(12) . . . . ?
Ni4 N9 C118 C130 132.8(8) . . . . ?
C118 N9 C119 C120 -170.7(9) . . . . ?
Ni4 N9 C119 C120 1.5(13) . . . . ?
N9 C119 C120 C121 22.5(14) . . . . ?
N9 C119 C120 C125 -162.6(9) . . . . ?
Ni4 O31 C121 C120 -24.9(12) . . . . ?
Ni4 O31 C121 C122 157.7(7) . . . . ?
C125 C120 C121 O31 175.5(9) . . . . ?
C119 C120 C121 O31 -9.7(14) . . . . ?
C125 C120 C121 C122 -7.1(13) . . . . ?
C119 C120 C121 C122 167.7(9) . . . . ?
O31 C121 C122 C123 -177.5(10) . . . . ?
C120 C121 C122 C123 4.8(16) . . . . ?
C121 C122 C123 C124 0.3(19) . . . . ?
C122 C123 C124 C129 174.1(12) . . . . ?
C122 C123 C124 C125 -3.1(18) . . . . ?
C129 C124 C125 C126 1.5(16) . . . . ?
C123 C124 C125 C126 178.8(11) . . . . ?
C129 C124 C125 C120 -176.5(10) . . . . ?
C123 C124 C125 C120 0.7(16) . . . . ?
C121 C120 C125 C126 -173.4(10) . . . . ?
C119 C120 C125 C126 11.7(14) . . . . ?
C121 C120 C125 C124 4.5(14) . . . . ?
C119 C120 C125 C124 -170.4(9) . . . . ?
C124 C125 C126 C127 -1.2(16) . . . . ?
C120 C125 C126 C127 176.8(10) . . . . ?
C125 C126 C127 C128 -1.3(18) . . . . ?
C126 C127 C128 C129 3.5(19) . . . . ?
C127 C128 C129 C124 -3.1(19) . . . . ?
C123 C124 C129 C128 -176.6(12) . . . . ?
C125 C124 C129 C128 0.6(18) . . . . ?
C117 C118 C130 C131 -1.9(15) . . . . ?
N9 C118 C130 C131 -178.3(9) . . . . ?
C118 C130 C131 C132 0.7(16) . . . . ?
C130 C131 C132 C133 -0.6(16) . . . . ?
C130 C131 C132 Cl5 -179.1(8) . . . . ?
C118 C117 C133 C132 -3.0(14) . . . . ?
C1 C117 C133 C132 178.5(8) . . . . ?
C131 C132 C133 C117 1.8(15) . . . . ?
Cl5 C132 C133 C117 -179.7(7) . . . . ?
